data_4329784
loop_
_publ_author_name
'Seiji Akatsu'
'Yasunori Kanematsu'
'Taka-aki Kurihara'
'Shota Sueyoshi'
'Yasuhiro Arikawa'
'Masayoshi Onishi'
'Shoji Ishizaka'
'Noboru Kitamura'
'Yoshihide Nakao'
'Shigeyoshi Sakaki'
'Keisuke Umakoshi'

_publ_contact_author_address
;
        Division of Chemistry and Materials Science
    Graduate School of Engineering
    Nagasaki University
    Bunkyo-machi, Nagasaki 852-8521
    Japan
;
_publ_contact_author_email ' kumks@nagasaki-u.ac.jp '
_publ_contact_author_fax ' +81-95-819-2672 '
_publ_contact_author_name ' Prof. Keisuke Umakoshi '
_publ_contact_author_phone ' +81-95-819-2672 '
_publ_section_title
;
 Syntheses and Luminescent Properties of 3,5-Diphenylpyrazolato-Bridged
 Heteropolynuclear Platinum Complexes. The Influence of Chloride Ligands
 on the Emission Energy Revealed by the Systematic Replacement of Chloride
 Ligands by 3,5-Dimethylpyrazolate
;
_journal_name_full 'Inorganic Chemistry'
_journal_page_first 7977
_journal_page_last 7992
_journal_paper_doi 10.1021/ic202663q
_journal_volume 51
_journal_year 2012
_chemical_formula_moiety 'C100 H80 Ag4 N16 Pt2'
_chemical_formula_sum 'C100 H80 Ag4 N16 Pt2'
_chemical_formula_weight 2327.49
_space_group_IT_number 2
_symmetry_cell_setting triclinic
_symmetry_Int_Tables_number 2
_symmetry_space_group_name_Hall '-P 1'
_symmetry_space_group_name_H-M 'P -1'
_atom_sites_solution_hydrogens geom
_atom_sites_solution_primary direct
_atom_sites_solution_secondary difmap
_cell_angle_alpha 95.221(3)
_cell_angle_beta 92.255(3)
_cell_angle_gamma 112.527(4)
_cell_formula_units_Z 2
_cell_length_a 14.5440(14)
_cell_length_b 14.7510(15)
_cell_length_c 22.0631(15)
_cell_measurement_reflns_used 7448
_cell_measurement_temperature 296
_cell_measurement_theta_max 27.48
_cell_measurement_theta_min 3.01
_cell_volume 4339.9(7)
_computing_cell_refinement CrystalClear
_computing_data_collection 'CrystalClear (Rigaku Corp., 2000)'
_computing_data_reduction CrystalClear
_computing_molecular_graphics 'CrystalStructure 4.0'
_computing_publication_material 'CrystalStructure 4.0 (Rigaku, 2010)'
_computing_structure_refinement 'SHELXL97 (Sheldrick, 2008)'
_computing_structure_solution 'DIRDIF94 (PATTY)'
_diffrn_ambient_temperature 296
_diffrn_detector_area_resol_mean 14.71
_diffrn_measured_fraction_theta_full 0.927
_diffrn_measured_fraction_theta_max 0.927
_diffrn_measurement_device_type 'Rigaku/MSC Mercury CCD'
_diffrn_measurement_method \w
_diffrn_radiation_type 'Mo K\a'
_diffrn_radiation_wavelength 0.71070
_diffrn_reflns_av_R_equivalents 0.0606
_diffrn_reflns_limit_h_max 18
_diffrn_reflns_limit_h_min -13
_diffrn_reflns_limit_k_max 19
_diffrn_reflns_limit_k_min -16
_diffrn_reflns_limit_l_max 28
_diffrn_reflns_limit_l_min -25
_diffrn_reflns_number 32572
_diffrn_reflns_theta_full 27.49
_diffrn_reflns_theta_max 27.48
_diffrn_standards_number 0
_exptl_absorpt_coefficient_mu 4.139
_exptl_absorpt_correction_T_max 0.191
_exptl_absorpt_correction_T_min 0.083
_exptl_absorpt_correction_type multi-scan
_exptl_absorpt_process_details 'REQAB (Rigaku, 1998)'
_exptl_crystal_colour colorless
_exptl_crystal_density_diffrn 1.781
_exptl_crystal_description block
_exptl_crystal_F_000 2272.00
_exptl_crystal_size_max 0.800
_exptl_crystal_size_mid 0.400
_exptl_crystal_size_min 0.400
_refine_diff_density_max 6.180
_refine_diff_density_min -3.510
_refine_ls_extinction_method none
_refine_ls_goodness_of_fit_ref 1.083
_refine_ls_hydrogen_treatment constr
_refine_ls_number_parameters 1103
_refine_ls_number_reflns 18453
_refine_ls_number_restraints 96
_refine_ls_R_factor_gt 0.0967
_refine_ls_shift/su_max 0.020
_refine_ls_structure_factor_coef Fsqd
_refine_ls_weighting_details 'w = 1/[\s^2^(Fo^2^)+(0.1374P)^2^+125.2979P] where P=(Fo^2^+2Fc^2^)/3'
_refine_ls_weighting_scheme calc
_refine_ls_wR_factor_ref 0.3018
_reflns_number_gt 14424
_reflns_number_total 18453
_reflns_threshold_expression F^2^>2.0\s(F^2^)
_cod_data_source_file ic202663q_si_002_1.cif
_cod_data_source_block '[Pt2Ag4(dmpz)2(dppz)6]'
_cod_database_code 4329784

loop_
_symmetry_equiv_pos_site_id
_symmetry_equiv_pos_as_xyz
1 +X,+Y,+Z
2 -X,-Y,-Z

loop_
_atom_site_label
_atom_site_type_symbol
_atom_site_fract_x
_atom_site_fract_y
_atom_site_fract_z
_atom_site_U_iso_or_equiv
_atom_site_adp_type
_atom_site_occupancy
_atom_site_symmetry_multiplicity
_atom_site_calc_flag
_atom_site_refinement_flags
Pt1 Pt 0.15527(4) 0.31210(4) 0.14138(3) 0.03252(16) Uani 1.0 2 d .
Pt2 Pt 0.37984(4) 0.58016(4) 0.30571(3) 0.03556(17) Uani 1.0 2 d .
Ag1 Ag 0.39743(9) 0.48999(9) 0.15208(5) 0.0391(3) Uani 1.0 2 d .
Ag2 Ag 0.31909(9) 0.33466(9) 0.25834(6) 0.0435(3) Uani 1.0 2 d .
Ag3 Ag 0.14159(9) 0.40885(9) 0.28768(6) 0.0427(3) Uani 1.0 2 d .
Ag4 Ag 0.22341(9) 0.55940(8) 0.18507(6) 0.0412(3) Uani 1.0 2 d .
N11 N 0.1978(9) 0.4061(9) 0.0768(6) 0.031(3) Uani 1.0 2 d .
N12 N 0.2993(9) 0.4615(10) 0.0743(6) 0.036(3) Uani 1.0 2 d .
N21 N 0.2692(10) 0.2674(9) 0.1244(6) 0.038(3) Uani 1.0 2 d .
N22 N 0.3296(9) 0.2666(9) 0.1721(6) 0.035(3) Uani 1.0 2 d .
N31 N 0.1129(10) 0.2190(9) 0.2075(6) 0.033(3) Uani 1.0 2 d .
N32 N 0.0867(9) 0.2546(9) 0.2601(6) 0.035(3) Uani 1.0 2 d .
N41 N 0.0468(9) 0.3611(8) 0.1583(6) 0.030(3) Uani 1.0 2 d .
N42 N 0.0692(9) 0.4615(8) 0.1693(6) 0.035(3) Uani 1.0 2 d .
N51 N 0.4880(13) 0.5357(10) 0.2850(6) 0.047(4) Uani 1.0 2 d .
N52 N 0.5085(10) 0.5216(11) 0.2227(6) 0.041(3) Uani 1.0 2 d .
N61 N 0.3378(10) 0.4818(9) 0.3685(6) 0.036(3) Uani 1.0 2 d .
N62 N 0.3206(11) 0.3848(10) 0.3512(7) 0.044(3) Uani 1.0 2 d .
N71 N 0.2670(13) 0.6247(10) 0.3222(7) 0.050(4) Uani 1.0 2 d .
N72 N 0.1742(10) 0.5542(10) 0.3290(6) 0.039(3) Uani 1.0 2 d .
N81 N 0.4281(10) 0.6809(9) 0.2464(7) 0.040(3) Uani 1.0 2 d .
N82 N 0.3695(9) 0.6773(9) 0.1959(6) 0.036(3) Uani 1.0 2 d .
C13 C 0.3083(13) 0.5076(13) 0.0244(8) 0.045(4) Uani 1.0 2 d .
C14 C 0.2162(14) 0.4779(15) -0.0074(9) 0.050(5) Uani 1.0 2 d .
C15 C 0.1490(13) 0.4156(13) 0.0270(8) 0.044(4) Uani 1.0 2 d .
C16 C 0.4097(16) 0.5734(15) 0.0096(10) 0.062(6) Uani 1.0 2 d .
C17 C 0.0388(14) 0.3666(16) 0.0133(10) 0.059(5) Uani 1.0 2 d .
C23 C 0.3993(12) 0.2371(13) 0.1493(8) 0.041(4) Uani 1.0 2 d .
C24 C 0.3828(13) 0.2187(13) 0.0858(9) 0.048(4) Uani 1.0 2 d .
C25 C 0.2975(13) 0.2395(12) 0.0715(8) 0.045(4) Uani 1.0 2 d .
C33 C 0.0562(13) 0.1796(12) 0.2956(8) 0.043(4) Uani 1.0 2 d .
C34 C 0.0648(16) 0.0987(13) 0.2663(9) 0.055(5) Uani 1.0 2 d .
C35 C 0.1021(12) 0.1262(11) 0.2105(8) 0.041(4) Uani 1.0 2 d .
C43 C -0.0157(12) 0.4735(12) 0.1781(8) 0.040(4) Uani 1.0 2 d .
C44 C -0.0933(12) 0.3835(12) 0.1757(9) 0.045(4) Uani 1.0 2 d .
C45 C -0.0527(11) 0.3147(12) 0.1640(9) 0.044(4) Uani 1.0 2 d .
C53 C 0.5952(12) 0.5112(14) 0.2221(8) 0.047(4) Uani 1.0 2 d .
C54 C 0.6351(13) 0.5180(15) 0.2809(8) 0.052(5) Uani 1.0 2 d .
C55 C 0.5677(13) 0.5314(14) 0.3191(8) 0.045(4) Uani 1.0 2 d .
C56 C 0.6303(16) 0.4893(19) 0.1617(10) 0.065(6) Uani 1.0 2 d .
C57 C 0.5751(18) 0.541(2) 0.3869(10) 0.076(7) Uani 1.0 2 d .
C63 C 0.3013(12) 0.3381(13) 0.4027(7) 0.041(4) Uani 1.0 2 d .
C64 C 0.3074(16) 0.4057(14) 0.4513(8) 0.054(5) Uani 1.0 2 d .
C65 C 0.3295(16) 0.4943(14) 0.4290(8) 0.053(5) Uani 1.0 2 d .
C73 C 0.1141(14) 0.6026(14) 0.3414(9) 0.048(4) Uani 1.0 2 d .
C74 C 0.1699(16) 0.7031(14) 0.3459(10) 0.059(5) Uani 1.0 2 d .
C75 C 0.2663(13) 0.7153(13) 0.3333(9) 0.045(4) Uani 1.0 2 d .
C83 C 0.4237(14) 0.7480(12) 0.1624(9) 0.051(5) Uani 1.0 2 d .
C84 C 0.5198(12) 0.7935(12) 0.1907(9) 0.047(4) Uani 1.0 2 d .
C85 C 0.5208(13) 0.7491(13) 0.2433(9) 0.048(4) Uani 1.0 2 d .
C231 C 0.4779(14) 0.2228(14) 0.1861(10) 0.052(5) Uani 1.0 2 d .
C232 C 0.5217(19) 0.162(2) 0.1620(13) 0.078(7) Uani 1.0 2 d .
C233 C 0.599(3) 0.148(3) 0.1928(17) 0.103(10) Uani 1.0 2 d .
C234 C 0.632(2) 0.200(3) 0.2510(16) 0.094(10) Uani 1.0 2 d .
C235 C 0.5885(19) 0.257(2) 0.2768(13) 0.081(8) Uani 1.0 2 d .
C236 C 0.5121(16) 0.2718(17) 0.2444(10) 0.061(5) Uani 1.0 2 d .
C251 C 0.2578(13) 0.2384(11) 0.0087(8) 0.042(4) Uani 1.0 2 d .
C252 C 0.1585(14) 0.2089(12) -0.0088(7) 0.042(4) Uani 1.0 2 d .
C253 C 0.1259(18) 0.2069(18) -0.0695(11) 0.069(6) Uani 1.0 2 d .
C254 C 0.197(2) 0.2407(16) -0.1124(9) 0.069(7) Uani 1.0 2 d .
C255 C 0.2974(19) 0.2710(16) -0.0941(10) 0.068(6) Uani 1.0 2 d .
C256 C 0.3273(14) 0.2694(15) -0.0357(9) 0.053(5) Uani 1.0 2 d .
C331 C 0.0123(17) 0.1872(14) 0.3549(9) 0.056(5) Uani 1.0 2 d .
C332 C -0.065(2) 0.1057(19) 0.3695(12) 0.088(9) Uani 1.0 2 d .
C333 C -0.108(3) 0.110(3) 0.4251(15) 0.109(11) Uani 1.0 2 d .
C334 C -0.073(3) 0.194(3) 0.4660(13) 0.102(10) Uani 1.0 2 d .
C335 C 0.001(3) 0.276(3) 0.4489(12) 0.092(9) Uani 1.0 2 d .
C336 C 0.0423(19) 0.2718(18) 0.3945(10) 0.066(6) Uani 1.0 2 d .
C351 C 0.1286(15) 0.0660(12) 0.1616(10) 0.054(5) Uani 1.0 2 d .
C352 C 0.2012(17) 0.0313(15) 0.1756(10) 0.060(5) Uani 1.0 2 d .
C353 C 0.230(3) -0.0250(18) 0.1304(13) 0.086(9) Uani 1.0 2 d .
C354 C 0.1779(19) -0.0466(16) 0.0727(12) 0.073(7) Uani 1.0 2 d .
C355 C 0.1026(19) -0.0121(18) 0.0627(12) 0.078(7) Uani 1.0 2 d .
C356 C 0.0804(17) 0.0446(14) 0.1057(9) 0.062(6) Uani 1.0 2 d .
C431 C -0.0155(14) 0.5739(13) 0.1915(9) 0.047(4) Uani 1.0 2 d .
C432 C 0.0551(17) 0.6557(15) 0.1699(13) 0.070(6) Uani 1.0 2 d .
C433 C 0.059(3) 0.7489(16) 0.1877(16) 0.102(11) Uani 1.0 2 d .
C434 C -0.010(3) 0.7631(18) 0.2262(14) 0.083(8) Uani 1.0 2 d .
C435 C -0.081(3) 0.6814(17) 0.2432(12) 0.085(8) Uani 1.0 2 d .
C436 C -0.0845(15) 0.5879(14) 0.2274(9) 0.053(5) Uani 1.0 2 d .
C451 C -0.1052(12) 0.2010(13) 0.1562(10) 0.049(5) Uani 1.0 2 d .
C452 C -0.1206(17) 0.1461(13) 0.1042(11) 0.071(7) Uani 1.0 2 d .
C453 C -0.1753(17) 0.0464(15) 0.0980(13) 0.075(7) Uani 1.0 2 d .
C454 C -0.2149(15) 0.0030(14) 0.1503(12) 0.063(6) Uani 1.0 2 d .
C455 C -0.1985(17) 0.0603(16) 0.2047(13) 0.073(7) Uani 1.0 2 d .
C456 C -0.1451(13) 0.1609(14) 0.2092(11) 0.056(5) Uani 1.0 2 d .
C631 C 0.275(2) 0.2317(17) 0.4006(11) 0.072(4) Uani 1.0 2 d .
C632 C 0.212(3) 0.1779(18) 0.4417(12) 0.082(5) Uani 1.0 2 d .
C633 C 0.187(3) 0.0775(19) 0.4420(13) 0.092(5) Uani 1.0 2 d .
C634 C 0.231(3) 0.031(2) 0.4013(14) 0.095(5) Uani 1.0 2 d .
C635 C 0.291(3) 0.0799(19) 0.3613(13) 0.091(5) Uani 1.0 2 d .
C636 C 0.315(3) 0.1805(18) 0.3604(12) 0.080(5) Uani 1.0 2 d .
C651 C 0.3468(17) 0.5910(14) 0.4643(9) 0.057(5) Uani 1.0 2 d .
C652 C 0.4387(19) 0.6490(19) 0.4935(11) 0.078(7) Uani 1.0 2 d .
C653 C 0.453(3) 0.735(3) 0.5323(16) 0.113(12) Uani 1.0 2 d .
C654 C 0.376(4) 0.761(3) 0.5385(14) 0.118(14) Uani 1.0 2 d .
C655 C 0.281(4) 0.706(3) 0.5093(15) 0.108(12) Uani 1.0 2 d .
C656 C 0.269(3) 0.619(2) 0.4712(11) 0.077(7) Uani 1.0 2 d .
C731 C 0.0089(13) 0.5505(14) 0.3564(9) 0.048(4) Uani 1.0 2 d .
C732 C -0.0406(18) 0.606(2) 0.3853(11) 0.073(7) Uani 1.0 2 d .
C733 C -0.1366(19) 0.562(3) 0.4003(14) 0.094(10) Uani 1.0 2 d .
C734 C -0.1880(17) 0.465(3) 0.3876(13) 0.082(8) Uani 1.0 2 d .
C735 C -0.1432(17) 0.408(2) 0.3579(16) 0.091(9) Uani 1.0 2 d .
C736 C -0.0459(17) 0.4524(18) 0.3428(14) 0.081(8) Uani 1.0 2 d .
C751 C 0.350(2) 0.8122(16) 0.3336(14) 0.081(5) Uani 1.0 2 d .
C752 C 0.413(3) 0.852(2) 0.3829(16) 0.099(6) Uani 1.0 2 d .
C753 C 0.487(3) 0.947(2) 0.3890(17) 0.112(6) Uani 1.0 2 d .
C754 C 0.503(3) 0.993(2) 0.3359(16) 0.106(6) Uani 1.0 2 d .
C755 C 0.442(3) 0.9542(18) 0.2852(15) 0.095(6) Uani 1.0 2 d .
C756 C 0.364(3) 0.8624(16) 0.2852(14) 0.082(5) Uani 1.0 2 d .
C831 C 0.3867(16) 0.7692(13) 0.1052(10) 0.055(5) Uani 1.0 2 d .
C832 C 0.2925(17) 0.7151(18) 0.0769(11) 0.067(6) Uani 1.0 2 d .
C833 C 0.2598(19) 0.736(2) 0.0213(12) 0.078(7) Uani 1.0 2 d .
C834 C 0.323(3) 0.812(3) -0.0059(15) 0.099(10) Uani 1.0 2 d .
C835 C 0.418(3) 0.864(3) 0.0183(15) 0.114(12) Uani 1.0 2 d .
C836 C 0.449(3) 0.846(3) 0.0751(16) 0.100(10) Uani 1.0 2 d .
C851 C 0.6064(15) 0.7738(13) 0.2900(10) 0.057(5) Uani 1.0 2 d .
C852 C 0.5933(17) 0.7736(19) 0.3504(11) 0.077(7) Uani 1.0 2 d .
C853 C 0.679(2) 0.803(3) 0.3920(12) 0.098(10) Uani 1.0 2 d .
C854 C 0.774(2) 0.832(2) 0.3720(14) 0.092(9) Uani 1.0 2 d .
C855 C 0.7841(16) 0.8352(18) 0.3121(14) 0.080(8) Uani 1.0 2 d .
C856 C 0.6995(15) 0.8058(14) 0.2699(12) 0.064(6) Uani 1.0 2 d .
H14 H 0.2024 0.4964 -0.0447 0.0601 Uiso 1.0 2 calc R
H16A H 0.4343 0.5379 -0.0197 0.0749 Uiso 1.0 2 calc R
H16B H 0.4541 0.5947 0.0461 0.0749 Uiso 1.0 2 calc R
H16C H 0.4060 0.6299 -0.0070 0.0749 Uiso 1.0 2 calc R
H17A H 0.0065 0.3988 0.0395 0.0712 Uiso 1.0 2 calc R
H17B H 0.0167 0.2984 0.0200 0.0712 Uiso 1.0 2 calc R
H17C H 0.0220 0.3712 -0.0286 0.0712 Uiso 1.0 2 calc R
H24 H 0.4197 0.1974 0.0588 0.0577 Uiso 1.0 2 calc R
H34 H 0.0490 0.0374 0.2805 0.0658 Uiso 1.0 2 calc R
H44 H -0.1598 0.3715 0.1810 0.0541 Uiso 1.0 2 calc R
H54 H 0.6957 0.5143 0.2924 0.0626 Uiso 1.0 2 calc R
H56A H 0.5963 0.5077 0.1299 0.0786 Uiso 1.0 2 calc R
H56B H 0.6163 0.4199 0.1544 0.0786 Uiso 1.0 2 calc R
H56C H 0.7010 0.5262 0.1621 0.0786 Uiso 1.0 2 calc R
H57A H 0.6438 0.5622 0.4020 0.0907 Uiso 1.0 2 calc R
H57B H 0.5375 0.4776 0.4003 0.0907 Uiso 1.0 2 calc R
H57C H 0.5487 0.5879 0.4023 0.0907 Uiso 1.0 2 calc R
H64 H 0.2982 0.3934 0.4917 0.0643 Uiso 1.0 2 calc R
H74 H 0.1471 0.7531 0.3557 0.0705 Uiso 1.0 2 calc R
H84 H 0.5732 0.8439 0.1770 0.0559 Uiso 1.0 2 calc R
H232 H 0.4984 0.1285 0.1232 0.0931 Uiso 1.0 2 calc R
H233 H 0.6282 0.1064 0.1756 0.1239 Uiso 1.0 2 calc R
H234 H 0.6855 0.1941 0.2724 0.1129 Uiso 1.0 2 calc R
H235 H 0.6092 0.2868 0.3166 0.0969 Uiso 1.0 2 calc R
H236 H 0.4844 0.3144 0.2617 0.0731 Uiso 1.0 2 calc R
H252 H 0.1119 0.1899 0.0201 0.0505 Uiso 1.0 2 calc R
H253 H 0.0580 0.1835 -0.0814 0.0831 Uiso 1.0 2 calc R
H254 H 0.1771 0.2426 -0.1527 0.0830 Uiso 1.0 2 calc R
H255 H 0.3448 0.2925 -0.1223 0.0813 Uiso 1.0 2 calc R
H256 H 0.3950 0.2892 -0.0244 0.0636 Uiso 1.0 2 calc R
H332 H -0.0890 0.0478 0.3427 0.1051 Uiso 1.0 2 calc R
H333 H -0.1609 0.0545 0.4346 0.1307 Uiso 1.0 2 calc R
H334 H -0.0993 0.1961 0.5037 0.1225 Uiso 1.0 2 calc R
H335 H 0.0242 0.3354 0.4746 0.1110 Uiso 1.0 2 calc R
H336 H 0.0924 0.3285 0.3841 0.0792 Uiso 1.0 2 calc R
H352 H 0.2318 0.0449 0.2150 0.0718 Uiso 1.0 2 calc R
H353 H 0.2808 -0.0466 0.1387 0.1031 Uiso 1.0 2 calc R
H354 H 0.1936 -0.0837 0.0415 0.0882 Uiso 1.0 2 calc R
H355 H 0.0664 -0.0290 0.0248 0.0938 Uiso 1.0 2 calc R
H356 H 0.0319 0.0690 0.0969 0.0745 Uiso 1.0 2 calc R
H432 H 0.0998 0.6473 0.1432 0.0839 Uiso 1.0 2 calc R
H433 H 0.1083 0.8032 0.1741 0.1224 Uiso 1.0 2 calc R
H434 H -0.0070 0.8260 0.2394 0.0991 Uiso 1.0 2 calc R
H435 H -0.1304 0.6886 0.2666 0.1015 Uiso 1.0 2 calc R
H436 H -0.1338 0.5339 0.2412 0.0631 Uiso 1.0 2 calc R
H452 H -0.0933 0.1756 0.0701 0.0855 Uiso 1.0 2 calc R
H453 H -0.1860 0.0086 0.0604 0.0896 Uiso 1.0 2 calc R
H454 H -0.2521 -0.0646 0.1477 0.0752 Uiso 1.0 2 calc R
H455 H -0.2237 0.0311 0.2394 0.0874 Uiso 1.0 2 calc R
H456 H -0.1358 0.2008 0.2459 0.0671 Uiso 1.0 2 calc R
H632 H 0.1852 0.2102 0.4697 0.0985 Uiso 1.0 2 calc R
H633 H 0.1431 0.0420 0.4687 0.1108 Uiso 1.0 2 calc R
H634 H 0.2167 -0.0357 0.4022 0.1139 Uiso 1.0 2 calc R
H635 H 0.3177 0.0468 0.3339 0.1087 Uiso 1.0 2 calc R
H636 H 0.3575 0.2141 0.3324 0.0964 Uiso 1.0 2 calc R
H652 H 0.4926 0.6310 0.4875 0.0940 Uiso 1.0 2 calc R
H653 H 0.5144 0.7724 0.5531 0.1357 Uiso 1.0 2 calc R
H654 H 0.3856 0.8189 0.5634 0.1412 Uiso 1.0 2 calc R
H655 H 0.2284 0.7257 0.5147 0.1301 Uiso 1.0 2 calc R
H656 H 0.2070 0.5807 0.4508 0.0921 Uiso 1.0 2 calc R
H732 H -0.0071 0.6744 0.3943 0.0879 Uiso 1.0 2 calc R
H733 H -0.1668 0.6009 0.4199 0.1132 Uiso 1.0 2 calc R
H734 H -0.2532 0.4362 0.3986 0.0979 Uiso 1.0 2 calc R
H735 H -0.1784 0.3406 0.3482 0.1094 Uiso 1.0 2 calc R
H736 H -0.0169 0.4134 0.3226 0.0973 Uiso 1.0 2 calc R
H752 H 0.4083 0.8143 0.4151 0.1191 Uiso 1.0 2 calc R
H753 H 0.5222 0.9780 0.4262 0.1338 Uiso 1.0 2 calc R
H754 H 0.5584 1.0521 0.3357 0.1266 Uiso 1.0 2 calc R
H755 H 0.4521 0.9873 0.2506 0.1144 Uiso 1.0 2 calc R
H756 H 0.3193 0.8358 0.2506 0.0990 Uiso 1.0 2 calc R
H832 H 0.2491 0.6629 0.0955 0.0809 Uiso 1.0 2 calc R
H833 H 0.1960 0.6978 0.0033 0.0934 Uiso 1.0 2 calc R
H834 H 0.3006 0.8291 -0.0416 0.1188 Uiso 1.0 2 calc R
H835 H 0.4622 0.9114 -0.0029 0.1373 Uiso 1.0 2 calc R
H836 H 0.5128 0.8859 0.0930 0.1204 Uiso 1.0 2 calc R
H852 H 0.5298 0.7551 0.3643 0.0929 Uiso 1.0 2 calc R
H853 H 0.6719 0.8016 0.4337 0.1172 Uiso 1.0 2 calc R
H854 H 0.8302 0.8499 0.3995 0.1099 Uiso 1.0 2 calc R
H855 H 0.8475 0.8568 0.2980 0.0964 Uiso 1.0 2 calc R
H856 H 0.7075 0.8085 0.2284 0.0762 Uiso 1.0 2 calc R

loop_
_atom_site_aniso_label
_atom_site_aniso_U_11
_atom_site_aniso_U_22
_atom_site_aniso_U_33
_atom_site_aniso_U_12
_atom_site_aniso_U_13
_atom_site_aniso_U_23
Pt1 0.0276(3) 0.0309(3) 0.0351(3) 0.0071(2) 0.0052(2) 0.0018(2)
Pt2 0.0303(3) 0.0362(3) 0.0335(3) 0.0065(3) 0.0049(2) -0.0007(3)
Ag1 0.0333(6) 0.0435(6) 0.0358(6) 0.0107(5) 0.0022(5) 0.0010(5)
Ag2 0.0413(7) 0.0497(7) 0.0356(6) 0.0153(6) 0.0039(5) -0.0049(5)
Ag3 0.0424(7) 0.0357(6) 0.0457(7) 0.0118(5) 0.0047(5) -0.0020(5)
Ag4 0.0301(6) 0.0371(6) 0.0487(7) 0.0047(5) 0.0058(5) 0.0037(5)
N11 0.026(6) 0.038(6) 0.031(6) 0.014(5) 0.005(5) 0.003(5)
N12 0.031(6) 0.041(7) 0.034(7) 0.012(6) 0.009(5) 0.007(5)
N21 0.040(7) 0.036(7) 0.031(7) 0.010(6) -0.009(5) -0.006(5)
N22 0.028(6) 0.038(7) 0.037(7) 0.013(5) 0.001(5) -0.001(5)
N31 0.039(7) 0.028(6) 0.031(6) 0.012(5) 0.014(5) 0.004(5)
N32 0.033(7) 0.039(7) 0.027(6) 0.009(6) 0.013(5) -0.001(5)
N41 0.030(6) 0.024(5) 0.033(6) 0.007(5) 0.016(5) -0.002(5)
N42 0.026(6) 0.020(5) 0.053(8) 0.003(5) 0.006(5) 0.003(5)
N51 0.074(11) 0.044(8) 0.016(6) 0.015(7) 0.008(6) -0.007(5)
N52 0.033(7) 0.054(8) 0.034(7) 0.018(6) 0.011(6) -0.003(6)
N61 0.033(7) 0.037(7) 0.034(7) 0.013(6) 0.001(5) -0.003(5)
N62 0.039(8) 0.037(7) 0.048(8) 0.008(6) 0.001(6) 0.001(6)
N71 0.073(11) 0.027(6) 0.036(7) 0.007(7) 0.013(7) -0.003(5)
N72 0.030(7) 0.045(7) 0.043(8) 0.016(6) 0.012(6) -0.001(6)
N81 0.030(7) 0.031(6) 0.049(8) 0.002(5) 0.003(6) -0.000(6)
N82 0.023(6) 0.035(6) 0.043(7) 0.003(5) 0.012(5) 0.005(5)
C13 0.043(9) 0.048(9) 0.040(9) 0.014(8) 0.006(7) 0.006(7)
C14 0.045(10) 0.069(12) 0.043(10) 0.026(9) 0.006(8) 0.022(9)
C15 0.043(9) 0.044(9) 0.041(9) 0.016(7) 0.005(7) -0.000(7)
C16 0.059(13) 0.057(11) 0.057(12) 0.006(10) 0.013(10) 0.016(9)
C17 0.038(10) 0.067(12) 0.066(13) 0.013(9) -0.001(9) 0.008(10)
C23 0.037(8) 0.052(9) 0.042(9) 0.025(7) 0.009(7) 0.006(7)
C24 0.042(9) 0.046(9) 0.057(11) 0.019(8) 0.005(8) -0.006(8)
C25 0.050(10) 0.041(8) 0.047(10) 0.020(8) 0.028(8) 0.002(7)
C33 0.045(9) 0.043(9) 0.042(9) 0.015(7) 0.017(7) 0.011(7)
C34 0.073(13) 0.040(9) 0.053(11) 0.020(9) 0.008(9) 0.018(8)
C35 0.041(9) 0.027(7) 0.053(10) 0.011(6) 0.014(7) 0.005(7)
C43 0.033(8) 0.044(9) 0.045(9) 0.019(7) 0.003(7) 0.006(7)
C44 0.025(7) 0.035(8) 0.077(12) 0.014(6) 0.014(8) 0.002(8)
C45 0.024(7) 0.040(8) 0.071(12) 0.016(7) 0.004(7) 0.005(8)
C53 0.032(8) 0.058(10) 0.044(9) 0.012(8) 0.006(7) -0.002(8)
C54 0.034(9) 0.079(13) 0.043(10) 0.019(9) 0.008(7) 0.012(9)
C55 0.038(9) 0.062(11) 0.041(9) 0.023(8) 0.011(7) 0.007(8)
C56 0.055(12) 0.094(16) 0.051(12) 0.034(12) 0.010(9) 0.003(11)
C57 0.070(15) 0.106(19) 0.042(11) 0.029(14) -0.017(10) -0.002(11)
C63 0.041(9) 0.056(10) 0.032(8) 0.025(8) 0.009(7) 0.009(7)
C64 0.070(13) 0.052(10) 0.034(9) 0.017(9) 0.003(8) 0.011(8)
C65 0.064(12) 0.059(11) 0.026(8) 0.013(9) 0.003(8) 0.004(7)
C73 0.047(10) 0.059(11) 0.049(10) 0.031(9) 0.011(8) 0.001(8)
C74 0.068(13) 0.050(10) 0.075(14) 0.038(10) 0.033(11) 0.014(9)
C75 0.040(9) 0.046(9) 0.059(11) 0.027(8) 0.014(8) 0.001(8)
C83 0.051(10) 0.030(8) 0.062(12) 0.005(7) -0.001(9) 0.005(7)
C84 0.033(8) 0.039(8) 0.065(11) 0.009(7) 0.029(8) 0.006(8)
C85 0.035(9) 0.041(9) 0.057(11) 0.004(7) 0.005(8) -0.000(8)
C231 0.048(10) 0.051(10) 0.065(12) 0.027(9) 0.009(9) 0.016(9)
C232 0.076(16) 0.102(19) 0.079(16) 0.063(15) 0.008(13) 0.005(14)
C233 0.085(19) 0.13(3) 0.13(3) 0.08(2) 0.006(19) 0.00(2)
C234 0.066(16) 0.10(2) 0.11(3) 0.031(15) -0.025(16) 0.026(18)
C235 0.061(14) 0.092(18) 0.083(18) 0.027(13) -0.021(13) 0.004(14)
C236 0.064(13) 0.073(13) 0.057(12) 0.040(11) 0.003(10) 0.003(10)
C251 0.048(10) 0.034(8) 0.039(9) 0.008(7) 0.014(7) 0.002(6)
C252 0.055(10) 0.042(8) 0.026(7) 0.018(8) 0.001(7) -0.008(6)
C253 0.066(14) 0.080(15) 0.063(14) 0.034(12) -0.023(11) -0.001(11)
C254 0.105(19) 0.065(13) 0.033(10) 0.030(13) -0.003(11) -0.004(9)
C255 0.085(17) 0.063(13) 0.042(11) 0.014(12) 0.016(11) 0.007(9)
C256 0.041(9) 0.066(12) 0.051(11) 0.019(9) 0.009(8) 0.007(9)
C331 0.075(14) 0.045(10) 0.045(10) 0.016(9) 0.013(9) 0.010(8)
C332 0.094(19) 0.070(15) 0.073(16) 0.000(13) 0.044(14) 0.009(12)
C333 0.11(3) 0.11(3) 0.09(3) 0.018(19) 0.06(2) 0.034(18)
C334 0.12(3) 0.13(3) 0.068(17) 0.05(2) 0.060(18) 0.026(17)
C335 0.11(3) 0.10(2) 0.062(16) 0.030(17) 0.034(15) 0.017(14)
C336 0.078(15) 0.073(14) 0.055(12) 0.036(12) 0.013(11) 0.014(10)
C351 0.058(12) 0.031(8) 0.066(12) 0.009(8) 0.019(9) 0.006(8)
C352 0.073(14) 0.052(11) 0.057(12) 0.027(10) 0.005(10) 0.007(9)
C353 0.13(3) 0.068(15) 0.081(18) 0.060(16) 0.039(17) 0.005(13)
C354 0.079(16) 0.054(12) 0.084(17) 0.023(11) 0.034(13) -0.009(11)
C355 0.061(14) 0.075(15) 0.070(15) -0.005(12) 0.013(12) 0.004(12)
C356 0.071(14) 0.043(10) 0.050(11) 0.000(9) 0.016(10) -0.014(8)
C431 0.049(10) 0.043(9) 0.055(11) 0.024(8) 0.014(8) 0.006(8)
C432 0.061(13) 0.046(11) 0.105(19) 0.022(10) 0.013(12) 0.016(11)
C433 0.10(3) 0.036(11) 0.15(3) 0.006(12) -0.02(2) 0.025(14)
C434 0.089(19) 0.058(14) 0.11(3) 0.045(14) -0.002(16) -0.005(14)
C435 0.13(3) 0.055(13) 0.078(17) 0.053(15) 0.005(16) -0.005(12)
C436 0.058(11) 0.050(10) 0.057(11) 0.030(9) 0.004(9) 0.002(8)
C451 0.024(7) 0.043(9) 0.078(13) 0.008(7) 0.005(8) 0.014(9)
C452 0.070(14) 0.032(9) 0.084(15) -0.011(9) 0.044(12) -0.010(9)
C453 0.064(14) 0.045(11) 0.107(19) 0.013(10) 0.031(13) -0.007(11)
C454 0.047(11) 0.041(10) 0.100(17) 0.014(8) 0.026(11) 0.013(11)
C455 0.056(13) 0.051(12) 0.11(2) 0.013(10) 0.015(13) 0.025(13)
C456 0.036(9) 0.045(10) 0.078(14) 0.004(8) 0.010(9) 0.012(9)
C631 0.105(11) 0.061(8) 0.058(9) 0.037(8) 0.003(8) 0.016(7)
C632 0.114(12) 0.064(8) 0.066(9) 0.030(8) 0.006(8) 0.020(7)
C633 0.126(12) 0.066(8) 0.080(10) 0.029(9) 0.006(9) 0.022(7)
C634 0.131(12) 0.065(8) 0.085(10) 0.033(8) 0.002(9) 0.015(7)
C635 0.125(12) 0.066(8) 0.082(10) 0.038(9) 0.004(9) 0.006(8)
C636 0.114(12) 0.064(8) 0.067(9) 0.039(8) 0.004(8) 0.010(7)
C651 0.075(14) 0.052(10) 0.039(10) 0.023(10) -0.004(9) 0.002(8)
C652 0.066(15) 0.082(16) 0.064(14) 0.007(12) 0.015(11) -0.014(12)
C653 0.14(4) 0.08(2) 0.10(3) 0.03(2) -0.03(3) -0.036(17)
C654 0.20(5) 0.072(18) 0.064(17) 0.04(3) -0.02(3) -0.030(14)
C655 0.18(4) 0.10(3) 0.08(2) 0.09(3) 0.03(3) 0.003(17)
C656 0.098(19) 0.090(17) 0.052(13) 0.052(15) 0.002(12) -0.008(12)
C731 0.040(9) 0.056(10) 0.057(11) 0.024(8) 0.009(8) 0.012(8)
C732 0.059(13) 0.088(17) 0.068(15) 0.025(12) 0.009(11) -0.006(12)
C733 0.054(14) 0.13(3) 0.09(2) 0.032(16) 0.024(13) -0.021(17)
C734 0.041(11) 0.12(3) 0.090(18) 0.036(14) 0.021(12) 0.014(16)
C735 0.041(12) 0.076(16) 0.16(3) 0.021(11) 0.019(15) 0.027(17)
C736 0.046(12) 0.073(15) 0.14(3) 0.032(11) 0.026(14) 0.028(15)
C751 0.091(11) 0.045(8) 0.098(11) 0.015(8) 0.019(9) 0.011(7)
C752 0.103(11) 0.063(9) 0.109(12) 0.005(8) 0.007(9) 0.017(8)
C753 0.111(12) 0.071(9) 0.116(12) -0.005(9) 0.006(10) 0.013(8)
C754 0.106(12) 0.065(9) 0.116(12) -0.001(9) 0.016(10) 0.012(8)
C755 0.102(11) 0.056(8) 0.108(11) 0.006(8) 0.023(9) 0.011(8)
C756 0.092(11) 0.048(8) 0.098(11) 0.015(7) 0.025(9) 0.011(7)
C831 0.066(13) 0.042(9) 0.061(12) 0.024(9) 0.027(10) 0.009(8)
C832 0.054(12) 0.086(16) 0.067(14) 0.028(12) 0.012(10) 0.028(12)
C833 0.064(14) 0.11(2) 0.069(15) 0.037(14) -0.001(12) 0.023(14)
C834 0.10(3) 0.09(2) 0.09(2) 0.026(18) -0.002(18) 0.039(17)
C835 0.15(4) 0.10(3) 0.09(3) 0.03(3) 0.02(3) 0.059(19)
C836 0.071(17) 0.092(19) 0.12(3) 0.008(15) -0.005(16) 0.049(18)
C851 0.050(11) 0.039(9) 0.059(12) -0.005(8) 0.007(9) -0.014(8)
C852 0.047(12) 0.086(16) 0.065(14) -0.006(11) 0.003(10) -0.015(12)
C853 0.065(16) 0.11(3) 0.063(15) -0.018(15) -0.015(12) -0.003(14)
C854 0.075(18) 0.079(17) 0.09(2) 0.004(14) -0.038(15) -0.009(14)
C855 0.037(11) 0.070(14) 0.11(3) 0.007(10) -0.013(12) -0.023(14)
C856 0.043(11) 0.048(10) 0.083(15) 0.001(9) -0.001(10) 0.004(10)

loop_
_atom_type_symbol
_atom_type_description
_atom_type_scat_dispersion_real
_atom_type_scat_dispersion_imag
_atom_type_scat_source
C C 0.0033 0.0016
;
International Tables for Crystallography
(1992, Vol. C, Tables 4.2.6.8 and 6.1.1.4)
;
H H 0.0000 0.0000
;
International Tables for Crystallography
(1992, Vol. C, Table 6.1.1.4)
;
Ag Ag -0.8971 1.1015
;
International Tables for Crystallography
(1992, Vol. C, Tables 4.2.6.8 and 6.1.1.4)
;
N N 0.0061 0.0033
;
International Tables for Crystallography
(1992, Vol. C, Tables 4.2.6.8 and 6.1.1.4)
;
Pt Pt -1.7033 8.3905
;
International Tables for Crystallography
(1992, Vol. C, Tables 4.2.6.8 and 6.1.1.4)
;

loop_
_geom_angle_atom_site_label_1
_geom_angle_atom_site_label_2
_geom_angle_atom_site_label_3
_geom_angle
_geom_angle_publ_flag
N11 Pt1 N21 90.2(6) yes
N11 Pt1 N31 179.1(5) yes
N11 Pt1 N41 88.4(6) yes
N21 Pt1 N31 90.1(6) yes
N21 Pt1 N41 177.9(5) yes
N31 Pt1 N41 91.2(6) yes
N51 Pt2 N61 89.9(6) yes
N51 Pt2 N71 177.0(6) yes
N51 Pt2 N81 88.8(6) yes
N61 Pt2 N71 92.0(6) yes
N61 Pt2 N81 177.0(5) yes
N71 Pt2 N81 89.5(6) yes
Ag4 Ag1 N12 71.1(4) yes
Ag4 Ag1 N52 114.4(5) yes
N12 Ag1 N52 173.3(6) yes
N22 Ag2 N62 169.1(7) yes
N32 Ag3 N72 168.0(5) yes
Ag1 Ag4 N42 121.9(4) yes
Ag1 Ag4 N82 66.2(4) yes
N42 Ag4 N82 169.9(6) yes
Pt1 N11 N12 118.4(10) yes
Pt1 N11 C15 132.1(10) yes
N12 N11 C15 108.4(12) yes
Ag1 N12 N11 119.8(9) yes
Ag1 N12 C13 130.9(10) yes
N11 N12 C13 106.7(13) yes
Pt1 N21 N22 118.4(11) yes
Pt1 N21 C25 130.1(13) yes
N22 N21 C25 111.6(16) yes
Ag2 N22 N21 118.7(12) yes
Ag2 N22 C23 132.6(11) yes
N21 N22 C23 107.1(13) yes
Pt1 N31 N32 116.9(10) yes
Pt1 N31 C35 133.5(12) yes
N32 N31 C35 109.6(13) yes
Ag3 N32 N31 120.7(9) yes
Ag3 N32 C33 128.3(10) yes
N31 N32 C33 106.9(14) yes
Pt1 N41 N42 120.2(9) yes
Pt1 N41 C45 133.2(11) yes
N42 N41 C45 106.6(14) yes
Ag4 N42 N41 118.1(10) yes
Ag4 N42 C43 132.9(10) yes
N41 N42 C43 107.9(11) yes
Pt2 N51 N52 120.5(12) yes
Pt2 N51 C55 133.1(12) yes
N52 N51 C55 105.1(16) yes
Ag1 N52 N51 120.7(12) yes
Ag1 N52 C53 129.4(12) yes
N51 N52 C53 108.2(14) yes
Pt2 N61 N62 119.2(10) yes
Pt2 N61 C65 131.6(12) yes
N62 N61 C65 109.1(14) yes
Ag2 N62 N61 120.2(11) yes
Ag2 N62 C63 133.1(12) yes
N61 N62 C63 106.6(14) yes
Pt2 N71 N72 118.5(12) yes
Pt2 N71 C75 131.2(12) yes
N72 N71 C75 110.1(17) yes
Ag3 N72 N71 117.2(12) yes
Ag3 N72 C73 130.9(10) yes
N71 N72 C73 106.8(14) yes
Pt2 N81 N82 121.0(9) yes
Pt2 N81 C85 128.6(13) yes
N82 N81 C85 109.6(14) yes
Ag4 N82 N81 115.9(9) yes
Ag4 N82 C83 135.9(12) yes
N81 N82 C83 107.9(12) yes
N12 C13 C14 109.6(15) yes
N12 C13 C16 119.0(17) yes
C14 C13 C16 131.2(18) yes
C13 C14 C15 106.3(17) yes
N11 C15 C14 108.9(15) yes
N11 C15 C17 124.2(16) yes
C14 C15 C17 127.0(18) yes
N22 C23 C24 109.5(17) yes
N22 C23 C231 124.9(16) yes
C24 C23 C231 125.5(19) yes
C23 C24 C25 105.1(18) yes
N21 C25 C24 106.7(16) yes
N21 C25 C251 129.0(19) yes
C24 C25 C251 124.1(18) yes
N32 C33 C34 109.5(16) yes
N32 C33 C331 122.8(17) yes
C34 C33 C331 127.5(17) yes
C33 C34 C35 105.9(17) yes
N31 C35 C34 108.1(16) yes
N31 C35 C351 123.8(16) yes
C34 C35 C351 128.1(17) yes
N42 C43 C44 110.0(16) yes
N42 C43 C431 120.4(13) yes
C44 C43 C431 129.4(18) yes
C43 C44 C45 105.9(15) yes
N41 C45 C44 109.6(13) yes
N41 C45 C451 121.7(17) yes
C44 C45 C451 128.7(14) yes
N52 C53 C54 110.4(17) yes
N52 C53 C56 118.4(17) yes
C54 C53 C56 131(2) yes
C53 C54 C55 106.5(18) yes
N51 C55 C54 109.8(16) yes
N51 C55 C57 122.8(19) yes
C54 C55 C57 127(2) yes
N62 C63 C64 109.0(16) yes
N62 C63 C631 121.6(16) yes
C64 C63 C631 129.4(17) yes
C63 C64 C65 106.7(16) yes
N61 C65 C64 108.6(17) yes
N61 C65 C651 124.2(17) yes
C64 C65 C651 127.1(16) yes
N72 C73 C74 108.9(17) yes
N72 C73 C731 122.1(17) yes
C74 C73 C731 128(2) yes
C73 C74 C75 107(2) yes
N71 C75 C74 107.0(15) yes
N71 C75 C751 129(2) yes
C74 C75 C751 124(2) yes
N82 C83 C84 108.3(17) yes
N82 C83 C831 124.8(16) yes
C84 C83 C831 126.9(17) yes
C83 C84 C85 106.7(15) yes
N81 C85 C84 107.3(15) yes
N81 C85 C851 125.5(17) yes
C84 C85 C851 127.2(15) yes
C23 C231 C232 119.6(19) yes
C23 C231 C236 122(2) yes
C232 C231 C236 118(3) yes
C231 C232 C233 123(3) yes
C232 C233 C234 117(4) yes
C233 C234 C235 122(4) yes
C234 C235 C236 120(3) yes
C231 C236 C235 120(3) yes
C25 C251 C252 124.0(16) yes
C25 C251 C256 117.5(16) yes
C252 C251 C256 118.5(16) yes
C251 C252 C253 121.0(17) yes
C252 C253 C254 119(2) yes
C253 C254 C255 119(2) yes
C254 C255 C256 121(2) yes
C251 C256 C255 121.4(19) yes
C33 C331 C332 118.2(18) yes
C33 C331 C336 123.8(17) yes
C332 C331 C336 118(3) yes
C331 C332 C333 120(3) yes
C332 C333 C334 121(3) yes
C333 C334 C335 118(3) yes
C334 C335 C336 121(3) yes
C331 C336 C335 122(3) yes
C35 C351 C352 118.6(18) yes
C35 C351 C356 120(2) yes
C352 C351 C356 121(2) yes
C351 C352 C353 121(3) yes
C352 C353 C354 117(3) yes
C353 C354 C355 119(3) yes
C354 C355 C356 122(3) yes
C351 C356 C355 120(3) yes
C43 C431 C432 122(2) yes
C43 C431 C436 119.7(16) yes
C432 C431 C436 118(2) yes
C431 C432 C433 121(3) yes
C432 C433 C434 121(3) yes
C433 C434 C435 117(3) yes
C434 C435 C436 123(3) yes
C431 C436 C435 120(2) yes
C45 C451 C452 124.0(19) yes
C45 C451 C456 114.2(17) yes
C452 C451 C456 121.5(17) yes
C451 C452 C453 122(3) yes
C452 C453 C454 118(3) yes
C453 C454 C455 119.7(19) yes
C454 C455 C456 121(3) yes
C451 C456 C455 118(2) yes
C63 C631 C632 120(3) yes
C63 C631 C636 123(2) yes
C632 C631 C636 117(3) yes
C631 C632 C633 122(3) yes
C632 C633 C634 118(3) yes
C633 C634 C635 122(3) yes
C634 C635 C636 120(3) yes
C631 C636 C635 121(3) yes
C65 C651 C652 121(3) yes
C65 C651 C656 119.2(19) yes
C652 C651 C656 120(3) yes
C651 C652 C653 121(3) yes
C652 C653 C654 119(3) yes
C653 C654 C655 123(4) yes
C654 C655 C656 118(4) yes
C651 C656 C655 120(3) yes
C73 C731 C732 118.9(17) yes
C73 C731 C736 125(3) yes
C732 C731 C736 115.9(19) yes
C731 C732 C733 121(3) yes
C732 C733 C734 122(4) yes
C733 C734 C735 119(3) yes
C734 C735 C736 120(3) yes
C731 C736 C735 123(3) yes
C75 C751 C752 120(3) yes
C75 C751 C756 121(3) yes
C752 C751 C756 118(3) yes
C751 C752 C753 124(4) yes
C752 C753 C754 116(3) yes
C753 C754 C755 121(3) yes
C754 C755 C756 118(3) yes
C751 C756 C755 122(3) yes
C83 C831 C832 123.8(18) yes
C83 C831 C836 120(2) yes
C832 C831 C836 116(3) yes
C831 C832 C833 123(2) yes
C832 C833 C834 119(3) yes
C833 C834 C835 121(4) yes
C834 C835 C836 120(3) yes
C831 C836 C835 121(3) yes
C85 C851 C852 122(2) yes
C85 C851 C856 117.1(19) yes
C852 C851 C856 121(2) yes
C851 C852 C853 118(3) yes
C852 C853 C854 121(3) yes
C853 C854 C855 118(3) yes
C854 C855 C856 121(3) yes
C851 C856 C855 120(3) yes
C13 C14 H14 126.866 no
C15 C14 H14 126.856 no
C13 C16 H16A 109.467 no
C13 C16 H16B 109.468 no
C13 C16 H16C 109.475 no
H16A C16 H16B 109.474 no
H16A C16 H16C 109.477 no
H16B C16 H16C 109.467 no
C15 C17 H17A 109.473 no
C15 C17 H17B 109.477 no
C15 C17 H17C 109.471 no
H17A C17 H17B 109.463 no
H17A C17 H17C 109.473 no
H17B C17 H17C 109.470 no
C23 C24 H24 127.440 no
C25 C24 H24 127.453 no
C33 C34 H34 127.060 no
C35 C34 H34 127.055 no
C43 C44 H44 127.064 no
C45 C44 H44 127.069 no
C53 C54 H54 126.749 no
C55 C54 H54 126.756 no
C53 C56 H56A 109.471 no
C53 C56 H56B 109.478 no
C53 C56 H56C 109.475 no
H56A C56 H56B 109.473 no
H56A C56 H56C 109.463 no
H56B C56 H56C 109.467 no
C55 C57 H57A 109.475 no
C55 C57 H57B 109.467 no
C55 C57 H57C 109.465 no
H57A C57 H57B 109.473 no
H57A C57 H57C 109.474 no
H57B C57 H57C 109.474 no
C63 C64 H64 126.661 no
C65 C64 H64 126.649 no
C73 C74 H74 126.438 no
C75 C74 H74 126.442 no
C83 C84 H84 126.642 no
C85 C84 H84 126.636 no
C231 C232 H232 118.469 no
C233 C232 H232 118.469 no
C232 C233 H233 121.716 no
C234 C233 H233 121.727 no
C233 C234 H234 119.004 no
C235 C234 H234 118.992 no
C234 C235 H235 119.798 no
C236 C235 H235 119.789 no
C231 C236 H236 120.221 no
C235 C236 H236 120.221 no
C251 C252 H252 119.499 no
C253 C252 H252 119.503 no
C252 C253 H253 120.423 no
C254 C253 H253 120.441 no
C253 C254 H254 120.354 no
C255 C254 H254 120.376 no
C254 C255 H255 119.663 no
C256 C255 H255 119.678 no
C251 C256 H256 119.312 no
C255 C256 H256 119.314 no
C331 C332 H332 120.078 no
C333 C332 H332 120.078 no
C332 C333 H333 119.377 no
C334 C333 H333 119.366 no
C333 C334 H334 121.221 no
C335 C334 H334 121.214 no
C334 C335 H335 119.647 no
C336 C335 H335 119.633 no
C331 C336 H336 118.764 no
C335 C336 H336 118.763 no
C351 C352 H352 119.730 no
C353 C352 H352 119.736 no
C352 C353 H353 121.534 no
C354 C353 H353 121.513 no
C353 C354 H354 120.410 no
C355 C354 H354 120.408 no
C354 C355 H355 118.889 no
C356 C355 H355 118.894 no
C351 C356 H356 120.101 no
C355 C356 H356 120.076 no
C431 C432 H432 119.743 no
C433 C432 H432 119.752 no
C432 C433 H433 119.626 no
C434 C433 H433 119.612 no
C433 C434 H434 121.517 no
C435 C434 H434 121.510 no
C434 C435 H435 118.576 no
C436 C435 H435 118.564 no
C431 C436 H436 119.846 no
C435 C436 H436 119.841 no
C451 C452 H452 118.814 no
C453 C452 H452 118.829 no
C452 C453 H453 120.996 no
C454 C453 H453 121.022 no
C453 C454 H454 120.129 no
C455 C454 H454 120.133 no
C454 C455 H455 119.549 no
C456 C455 H455 119.547 no
C451 C456 H456 121.251 no
C455 C456 H456 121.248 no
C631 C632 H632 119.152 no
C633 C632 H632 119.143 no
C632 C633 H633 120.799 no
C634 C633 H633 120.811 no
C633 C634 H634 119.179 no
C635 C634 H634 119.188 no
C634 C635 H635 119.994 no
C636 C635 H635 120.001 no
C631 C636 H636 119.401 no
C635 C636 H636 119.395 no
C651 C652 H652 119.418 no
C653 C652 H652 119.406 no
C652 C653 H653 120.746 no
C654 C653 H653 120.732 no
C653 C654 H654 118.595 no
C655 C654 H654 118.591 no
C654 C655 H655 121.233 no
C656 C655 H655 121.243 no
C651 C656 H656 119.833 no
C655 C656 H656 119.831 no
C731 C732 H732 119.384 no
C733 C732 H732 119.381 no
C732 C733 H733 119.253 no
C734 C733 H733 119.241 no
C733 C734 H734 120.456 no
C735 C734 H734 120.465 no
C734 C735 H735 120.201 no
C736 C735 H735 120.201 no
C731 C736 H736 118.695 no
C735 C736 H736 118.686 no
C751 C752 H752 118.225 no
C753 C752 H752 118.219 no
C752 C753 H753 122.211 no
C754 C753 H753 122.217 no
C753 C754 H754 119.275 no
C755 C754 H754 119.280 no
C754 C755 H755 120.757 no
C756 C755 H755 120.761 no
C751 C756 H756 119.139 no
C755 C756 H756 119.134 no
C831 C832 H832 118.706 no
C833 C832 H832 118.716 no
C832 C833 H833 120.572 no
C834 C833 H833 120.565 no
C833 C834 H834 119.616 no
C835 C834 H834 119.620 no
C834 C835 H835 119.843 no
C836 C835 H835 119.837 no
C831 C836 H836 119.643 no
C835 C836 H836 119.663 no
C851 C852 H852 121.003 no
C853 C852 H852 121.011 no
C852 C853 H853 119.277 no
C854 C853 H853 119.263 no
C853 C854 H854 120.778 no
C855 C854 H854 120.765 no
C854 C855 H855 119.486 no
C856 C855 H855 119.463 no
C851 C856 H856 120.009 no
C855 C856 H856 120.023 no

loop_
_geom_bond_atom_site_label_1
_geom_bond_atom_site_label_2
_geom_bond_distance
_geom_bond_publ_flag
Pt1 N11 2.027(13) yes
Pt1 N21 2.040(16) yes
Pt1 N31 2.046(12) yes
Pt1 N41 2.005(14) yes
Pt2 N51 1.98(2) yes
Pt2 N61 2.038(13) yes
Pt2 N71 2.02(2) yes
Pt2 N81 2.011(14) yes
Ag1 Ag4 3.159(2) yes
Ag1 N12 2.091(13) yes
Ag1 N52 2.085(14) yes
Ag2 N22 2.108(13) yes
Ag2 N62 2.111(15) yes
Ag3 N32 2.123(13) yes
Ag3 N72 2.118(14) yes
Ag4 N42 2.145(11) yes
Ag4 N82 2.156(10) yes
N11 N12 1.394(16) yes
N11 C15 1.33(3) yes
N12 C13 1.33(3) yes
N21 N22 1.35(2) yes
N21 C25 1.33(3) yes
N22 C23 1.34(3) yes
N31 N32 1.357(19) yes
N31 C35 1.32(2) yes
N32 C33 1.36(3) yes
N41 N42 1.384(17) yes
N41 C45 1.360(19) yes
N42 C43 1.33(3) yes
N51 N52 1.431(19) yes
N51 C55 1.38(3) yes
N52 C53 1.33(3) yes
N61 N62 1.37(2) yes
N61 C65 1.35(2) yes
N62 C63 1.36(3) yes
N71 N72 1.376(18) yes
N71 C75 1.34(3) yes
N72 C73 1.34(3) yes
N81 N82 1.36(2) yes
N81 C85 1.346(19) yes
N82 C83 1.35(3) yes
C13 C14 1.38(3) yes
C13 C16 1.49(3) yes
C14 C15 1.37(3) yes
C15 C17 1.49(3) yes
C23 C24 1.39(3) yes
C23 C231 1.47(3) yes
C24 C25 1.42(3) yes
C25 C251 1.48(3) yes
C33 C34 1.36(3) yes
C33 C331 1.49(3) yes
C34 C35 1.40(3) yes
C35 C351 1.49(3) yes
C43 C44 1.369(19) yes
C43 C431 1.48(3) yes
C44 C45 1.37(3) yes
C45 C451 1.54(3) yes
C53 C54 1.38(3) yes
C53 C56 1.50(3) yes
C54 C55 1.38(3) yes
C55 C57 1.49(3) yes
C63 C64 1.37(3) yes
C63 C631 1.46(3) yes
C64 C65 1.37(3) yes
C65 C651 1.49(3) yes
C73 C74 1.38(3) yes
C73 C731 1.49(3) yes
C74 C75 1.39(3) yes
C75 C751 1.48(3) yes
C83 C84 1.39(3) yes
C83 C831 1.46(3) yes
C84 C85 1.39(3) yes
C85 C851 1.49(3) yes
C231 C232 1.37(4) yes
C231 C236 1.39(3) yes
C232 C233 1.39(5) yes
C233 C234 1.40(5) yes
C234 C235 1.34(5) yes
C235 C236 1.40(4) yes
C251 C252 1.37(3) yes
C251 C256 1.41(3) yes
C252 C253 1.40(3) yes
C253 C254 1.41(4) yes
C254 C255 1.38(4) yes
C255 C256 1.35(3) yes
C331 C332 1.37(3) yes
C331 C336 1.37(3) yes
C332 C333 1.41(5) yes
C333 C334 1.38(5) yes
C334 C335 1.37(4) yes
C335 C336 1.37(4) yes
C351 C352 1.37(4) yes
C351 C356 1.34(3) yes
C352 C353 1.41(4) yes
C353 C354 1.40(4) yes
C354 C355 1.39(5) yes
C355 C356 1.34(4) yes
C431 C432 1.39(3) yes
C431 C436 1.37(3) yes
C432 C433 1.37(4) yes
C433 C434 1.41(5) yes
C434 C435 1.35(4) yes
C435 C436 1.37(4) yes
C451 C452 1.30(3) yes
C451 C456 1.40(3) yes
C452 C453 1.37(3) yes
C453 C454 1.41(4) yes
C454 C455 1.36(4) yes
C455 C456 1.38(3) yes
C631 C632 1.39(4) yes
C631 C636 1.39(5) yes
C632 C633 1.39(4) yes
C633 C634 1.39(5) yes
C634 C635 1.33(5) yes
C635 C636 1.39(4) yes
C651 C652 1.37(3) yes
C651 C656 1.35(5) yes
C652 C653 1.40(5) yes
C653 C654 1.32(8) yes
C654 C655 1.40(6) yes
C655 C656 1.42(5) yes
C731 C732 1.41(4) yes
C731 C736 1.36(3) yes
C732 C733 1.36(4) yes
C733 C734 1.33(5) yes
C734 C735 1.38(5) yes
C735 C736 1.38(4) yes
C751 C752 1.33(4) yes
C751 C756 1.33(4) yes
C752 C753 1.39(4) yes
C753 C754 1.39(5) yes
C754 C755 1.34(5) yes
C755 C756 1.40(4) yes
C831 C832 1.38(3) yes
C831 C836 1.40(4) yes
C832 C833 1.40(4) yes
C833 C834 1.36(4) yes
C834 C835 1.35(5) yes
C835 C836 1.40(5) yes
C851 C852 1.35(4) yes
C851 C856 1.36(3) yes
C852 C853 1.42(4) yes
C853 C854 1.38(4) yes
C854 C855 1.34(5) yes
C855 C856 1.41(4) yes
C14 H14 0.930 no
C16 H16A 0.960 no
C16 H16B 0.960 no
C16 H16C 0.960 no
C17 H17A 0.960 no
C17 H17B 0.960 no
C17 H17C 0.960 no
C24 H24 0.930 no
C34 H34 0.930 no
C44 H44 0.930 no
C54 H54 0.930 no
C56 H56A 0.960 no
C56 H56B 0.960 no
C56 H56C 0.960 no
C57 H57A 0.960 no
C57 H57B 0.960 no
C57 H57C 0.960 no
C64 H64 0.930 no
C74 H74 0.930 no
C84 H84 0.930 no
C232 H232 0.930 no
C233 H233 0.930 no
C234 H234 0.930 no
C235 H235 0.930 no
C236 H236 0.930 no
C252 H252 0.930 no
C253 H253 0.930 no
C254 H254 0.930 no
C255 H255 0.930 no
C256 H256 0.930 no
C332 H332 0.930 no
C333 H333 0.930 no
C334 H334 0.930 no
C335 H335 0.930 no
C336 H336 0.930 no
C352 H352 0.930 no
C353 H353 0.930 no
C354 H354 0.930 no
C355 H355 0.930 no
C356 H356 0.930 no
C432 H432 0.930 no
C433 H433 0.930 no
C434 H434 0.930 no
C435 H435 0.930 no
C436 H436 0.930 no
C452 H452 0.930 no
C453 H453 0.930 no
C454 H454 0.930 no
C455 H455 0.930 no
C456 H456 0.930 no
C632 H632 0.930 no
C633 H633 0.930 no
C634 H634 0.930 no
C635 H635 0.930 no
C636 H636 0.930 no
C652 H652 0.930 no
C653 H653 0.930 no
C654 H654 0.930 no
C655 H655 0.930 no
C656 H656 0.930 no
C732 H732 0.930 no
C733 H733 0.930 no
C734 H734 0.930 no
C735 H735 0.930 no
C736 H736 0.930 no
C752 H752 0.930 no
C753 H753 0.930 no
C754 H754 0.930 no
C755 H755 0.930 no
C756 H756 0.930 no
C832 H832 0.930 no
C833 H833 0.930 no
C834 H834 0.930 no
C835 H835 0.930 no
C836 H836 0.930 no
C852 H852 0.930 no
C853 H853 0.930 no
C854 H854 0.930 no
C855 H855 0.930 no
C856 H856 0.930 no

loop_
_geom_contact_atom_site_label_1
_geom_contact_atom_site_label_2
_geom_contact_distance
_geom_contact_publ_flag
_geom_contact_site_symmetry_2
Pt1 Ag1 3.4765(12) no .
Pt1 Ag2 3.3465(15) no .
Pt1 Ag3 3.4533(15) no .
Pt1 Ag4 3.4254(14) no .
Pt1 C17 3.55(3) no .
Pt1 C252 3.528(16) no .
Pt1 C351 3.571(19) no .
Pt1 C451 3.547(16) no .
Pt2 Ag1 3.5822(14) no .
Pt2 Ag2 3.4313(15) no .
Pt2 Ag3 3.3985(12) no .
Pt2 Ag4 3.3460(15) no .
Pt2 C57 3.56(3) no .
Pt2 C651 3.549(19) no .
Pt2 C851 3.492(17) no .
Pt2 C852 3.35(2) no .
Ag1 Ag2 3.3514(18) no .
Ag1 N21 3.079(12) no .
Ag1 N22 3.135(13) no .
Ag1 N81 3.218(14) no .
Ag1 C16 3.46(3) no .
Ag1 C56 3.39(3) no .
Ag2 Ag3 3.232(3) no .
Ag2 N31 2.938(12) no .
Ag2 N32 3.128(13) no .
Ag2 N51 3.027(13) no .
Ag2 N52 3.249(12) no .
Ag2 C35 3.500(13) no .
Ag2 C236 3.29(3) no .
Ag2 C631 3.59(3) no .
Ag2 C636 3.33(3) no .
Ag3 Ag4 3.2519(19) no .
Ag3 N41 3.020(12) no .
Ag3 N42 3.052(14) no .
Ag3 N61 3.063(13) no .
Ag3 N62 3.062(17) no .
Ag3 C331 3.580(19) no .
Ag3 C336 3.26(3) no .
Ag3 C736 3.29(3) no .
Ag4 N11 3.042(12) no .
Ag4 N71 3.056(14) no .
Ag4 N72 3.283(14) no .
Ag4 C431 3.57(3) no .
Ag4 C432 3.29(3) no .
Ag4 C832 3.38(3) no .
N11 N42 3.08(2) no .
N11 C25 3.29(3) no .
N11 C251 3.20(3) no .
N11 C252 3.16(2) no .
N12 N21 3.04(2) no .
N12 C25 3.26(3) no .
N12 C251 3.29(2) no .
N21 C35 3.33(2) no .
N21 C231 3.59(3) no .
N21 C252 3.18(2) no .
N21 C351 3.10(2) no .
N21 C352 3.54(3) no .
N21 C356 3.36(2) no .
N22 N31 3.104(19) no .
N22 C35 3.354(19) no .
N22 C236 3.02(3) no .
N22 C351 3.248(19) no .
N22 C352 3.26(3) no .
N31 C45 3.38(3) no .
N31 C352 3.50(3) no .
N31 C356 3.13(3) no .
N31 C451 3.23(3) no .
N31 C456 3.52(3) no .
N32 N41 3.014(19) no .
N32 C45 3.28(3) no .
N32 C336 3.07(3) no .
N32 C451 3.34(3) no .
N32 C456 3.22(3) no .
N41 C15 3.33(2) no .
N41 C17 3.21(3) no .
N41 C452 3.252(19) no .
N41 C456 3.51(2) no .
N42 C15 3.49(3) no .
N42 C17 3.54(3) no .
N42 C432 2.95(3) no .
N51 N62 3.120(19) no .
N51 C85 3.22(3) no .
N51 C851 3.25(3) no .
N51 C852 3.40(3) no .
N52 N81 3.01(3) no .
N52 C85 3.28(3) no .
N52 C851 3.58(3) no .
N61 N72 3.09(3) no .
N61 C55 3.39(3) no .
N61 C57 3.22(3) no .
N61 C631 3.59(3) no .
N61 C652 3.39(3) no .
N61 C656 3.34(4) no .
N62 C55 3.55(2) no .
N62 C57 3.54(3) no .
N62 C636 3.01(4) no .
N71 N82 3.23(2) no .
N71 C65 3.47(3) no .
N71 C651 3.44(3) no .
N71 C656 3.29(3) no .
N71 C752 3.33(3) no .
N71 C756 3.43(3) no .
N72 C65 3.50(3) no .
N72 C656 3.28(3) no .
N72 C736 3.01(3) no .
N81 C75 3.25(3) no .
N81 C751 3.15(4) no .
N81 C756 3.22(4) no .
N81 C831 3.60(3) no .
N81 C852 3.06(3) no .
N82 C75 3.53(3) no .
N82 C751 3.56(3) no .
N82 C756 3.25(3) no .
N82 C832 3.00(3) no .
C13 C832 3.27(4) no .
C14 C832 3.55(3) no .
C14 C833 3.60(4) no .
C15 C251 3.54(3) no .
C15 C252 3.14(3) no .
C15 C253 3.48(3) no .
C16 C831 3.55(4) no .
C16 C832 3.44(4) no .
C17 C252 3.41(4) no .
C17 C253 3.49(4) no .
C23 C352 3.41(3) no .
C24 C232 2.98(4) no .
C24 C256 3.01(3) no .
C25 C356 3.53(3) no .
C33 C456 3.34(3) no .
C34 C332 3.03(4) no .
C34 C352 3.22(4) no .
C34 C356 3.60(3) no .
C44 C436 3.08(3) no .
C44 C452 3.58(3) no .
C44 C456 3.24(3) no .
C53 C236 3.36(3) no .
C54 C236 3.38(3) no .
C55 C851 3.52(3) no .
C55 C852 3.45(4) no .
C57 C65 3.55(4) no .
C57 C852 3.52(5) no .
C57 C853 3.56(4) no .
C63 C336 3.50(4) no .
C64 C632 3.09(3) no .
C64 C652 3.38(3) no .
C64 C656 3.39(4) no .
C73 C656 3.51(4) no .
C74 C656 3.60(4) no .
C74 C732 3.04(4) no .
C74 C752 3.39(4) no .
C74 C756 3.32(4) no .
C75 C656 3.48(4) no .
C83 C756 3.38(4) no .
C84 C755 3.54(4) no .
C84 C756 3.51(4) no .
C84 C836 2.99(4) no .
C84 C856 3.02(3) no .
C85 C751 3.58(4) no .
C85 C756 3.42(4) no .
C231 C234 2.76(4) no .
C232 C235 2.73(4) no .
C233 C236 2.78(5) no .
C251 C254 2.79(3) no .
C252 C255 2.77(3) no .
C252 C355 3.57(4) no .
C252 C356 3.57(3) no .
C253 C256 2.76(3) no .
C331 C334 2.80(4) no .
C331 C632 3.47(4) no .
C332 C335 2.74(4) no .
C333 C336 2.71(4) no .
C336 C632 3.43(5) no .
C351 C354 2.75(4) no .
C352 C355 2.72(4) no .
C353 C356 2.79(5) no .
C431 C434 2.80(4) no .
C432 C435 2.72(5) no .
C433 C436 2.74(4) no .
C435 C732 3.52(4) no .
C436 C731 3.29(3) no .
C436 C732 3.48(3) no .
C436 C736 3.53(4) no .
C451 C454 2.73(3) no .
C452 C455 2.72(4) no .
C453 C456 2.77(4) no .
C631 C634 2.78(4) no .
C632 C635 2.74(5) no .
C633 C636 2.75(4) no .
C651 C654 2.75(4) no .
C652 C655 2.75(6) no .
C653 C656 2.77(5) no .
C731 C734 2.80(3) no .
C732 C735 2.72(4) no .
C733 C736 2.71(5) no .
C751 C754 2.74(4) no .
C752 C755 2.70(5) no .
C752 C852 3.32(5) no .
C753 C756 2.73(5) no .
C753 C852 3.53(5) no .
C831 C834 2.80(4) no .
C832 C835 2.73(4) no .
C833 C836 2.76(4) no .
C851 C854 2.78(4) no .
C852 C855 2.76(4) no .
C853 C856 2.72(4) no .
C253 C355 3.48(3) no 2_555
C355 C253 3.48(3) no 2_555
C655 C734 3.47(5) no 2_566
C656 C734 3.54(4) no 2_566
C734 C655 3.47(5) no 2_566
C734 C656 3.54(4) no 2_566
Pt1 H17B 3.2317 no .
Pt1 H252 2.9875 no .
Pt1 H356 3.3661 no .
Pt2 H57C 3.1496 no .
Pt2 H852 2.8181 no .
Ag1 H16B 2.8920 no .
Ag1 H56A 2.8680 no .
Ag2 H236 2.5334 no .
Ag2 H636 2.7132 no .
Ag3 H336 2.5229 no .
Ag3 H736 2.4817 no .
Ag4 H432 2.7635 no .
Ag4 H832 2.5591 no .
N11 H14 3.0928 no .
N11 H17A 2.8285 no .
N11 H17B 2.6842 no .
N11 H17C 3.2424 no .
N11 H252 3.0657 no .
N11 H832 3.5496 no .
N12 H14 3.1084 no .
N12 H16A 2.9118 no .
N12 H16B 2.5016 no .
N12 H16C 3.1422 no .
N12 H832 3.3190 no .
N21 H24 3.1088 no .
N21 H252 2.9903 no .
N21 H356 3.5530 no .
N22 H24 3.1353 no .
N22 H236 2.7674 no .
N22 H352 3.2754 no .
N31 H34 3.1015 no .
N31 H356 3.0055 no .
N32 H34 3.1141 no .
N32 H336 2.8368 no .
N32 H456 3.0168 no .
N32 H736 3.4549 no .
N41 H17A 2.8145 no .
N41 H17B 3.0718 no .
N41 H44 3.1256 no .
N41 H452 3.1423 no .
N41 H456 3.5782 no .
N42 H17A 2.9240 no .
N42 H44 3.1098 no .
N42 H432 2.7229 no .
N51 H54 3.1547 no .
N51 H57A 3.2610 no .
N51 H57B 2.9063 no .
N51 H57C 2.6484 no .
N51 H236 3.2386 no .
N51 H852 3.3586 no .
N52 H54 3.1167 no .
N52 H56A 2.4885 no .
N52 H56B 2.9256 no .
N52 H56C 3.1304 no .
N52 H236 3.1452 no .
N61 H57B 2.9845 no .
N61 H57C 2.8883 no .
N61 H64 3.1001 no .
N61 H336 3.4678 no .
N61 H652 3.3898 no .
N61 H656 3.3101 no .
N62 H57B 3.0248 no .
N62 H57C 3.5680 no .
N62 H64 3.1264 no .
N62 H236 3.5432 no .
N62 H336 3.2277 no .
N62 H636 2.7681 no .
N71 H74 3.0903 no .
N71 H656 3.0526 no .
N71 H752 3.2344 no .
N71 H756 3.4563 no .
N71 H852 3.5955 no .
N72 H74 3.1138 no .
N72 H336 3.4338 no .
N72 H656 2.6767 no .
N72 H736 2.7484 no .
N81 H84 3.1008 no .
N81 H756 3.2361 no .
N81 H852 2.8450 no .
N82 H84 3.1147 no .
N82 H756 2.8836 no .
N82 H832 2.7105 no .
C13 H832 3.0683 no .
C14 H16A 2.9801 no .
C14 H16B 3.3285 no .
C14 H16C 2.8117 no .
C14 H17A 3.0771 no .
C14 H17B 3.2139 no .
C14 H17C 2.6507 no .
C14 H832 3.2583 no .
C14 H833 3.3565 no .
C15 H252 3.1508 no .
C15 H832 3.5301 no .
C16 H14 2.9433 no .
C17 H14 2.8564 no .
C17 H252 3.1841 no .
C17 H253 3.3668 no .
C17 H452 3.1443 no .
C23 H56B 3.2628 no .
C23 H232 2.5781 no .
C23 H236 2.6729 no .
C23 H352 3.4373 no .
C24 H232 2.6615 no .
C24 H256 2.7162 no .
C25 H252 2.6836 no .
C25 H256 2.5971 no .
C33 H332 2.5909 no .
C33 H336 2.6776 no .
C33 H456 3.0960 no .
C34 H332 2.7649 no .
C34 H352 3.0556 no .
C35 H352 2.5971 no .
C35 H356 2.6049 no .
C43 H17A 3.2270 no .
C43 H432 2.6735 no .
C43 H436 2.6101 no .
C43 H736 3.3846 no .
C44 H17A 3.3772 no .
C44 H436 2.8006 no .
C44 H456 3.0986 no .
C44 H736 3.3185 no .
C45 H17A 3.1320 no .
C45 H17B 3.3869 no .
C45 H452 2.6553 no .
C45 H456 2.5930 no .
C53 H236 2.9624 no .
C54 H56A 3.3352 no .
C54 H56B 2.9750 no .
C54 H56C 2.8227 no .
C54 H57A 2.6798 no .
C54 H57B 3.0403 no .
C54 H57C 3.2529 no .
C54 H235 3.4535 no .
C54 H236 2.9422 no .
C55 H236 3.0804 no .
C56 H54 2.9452 no .
C57 H54 2.8704 no .
C57 H652 3.0059 no .
C57 H852 3.5429 no .
C57 H853 3.5895 no .
C63 H57B 3.2636 no .
C63 H336 2.9977 no .
C63 H632 2.6197 no .
C63 H636 2.6723 no .
C64 H57B 3.3745 no .
C64 H336 3.1433 no .
C64 H632 2.8244 no .
C64 H652 3.3807 no .
C64 H656 3.4188 no .
C65 H57B 3.2103 no .
C65 H57C 3.0563 no .
C65 H336 3.4178 no .
C65 H652 2.6429 no .
C65 H656 2.5926 no .
C73 H656 2.8245 no .
C73 H732 2.6379 no .
C73 H736 2.6919 no .
C74 H656 3.2103 no .
C74 H732 2.7218 no .
C74 H752 3.4356 no .
C74 H756 3.2904 no .
C75 H656 3.3459 no .
C75 H752 2.5622 no .
C75 H756 2.5958 no .
C83 H16B 3.4199 no .
C83 H756 3.0065 no .
C83 H832 2.6696 no .
C83 H836 2.6202 no .
C84 H755 3.5307 no .
C84 H756 3.4909 no .
C84 H836 2.6721 no .
C84 H856 2.7418 no .
C85 H852 2.6583 no .
C85 H856 2.5595 no .
C231 H24 2.8496 no .
C231 H56B 2.9993 no .
C231 H233 3.2597 no .
C231 H235 3.2448 no .
C232 H24 2.8644 no .
C232 H56B 3.5387 no .
C232 H234 3.2097 no .
C232 H236 3.2110 no .
C233 H235 3.2245 no .
C234 H232 3.2081 no .
C234 H236 3.2050 no .
C235 H54 3.4870 no .
C235 H233 3.2284 no .
C235 H636 3.4691 no .
C236 H54 3.5795 no .
C236 H56B 3.0819 no .
C236 H232 3.2038 no .
C236 H234 3.2059 no .
C236 H636 2.9558 no .
C251 H24 2.8536 no .
C251 H253 3.2412 no .
C251 H255 3.2454 no .
C252 H17B 2.9041 no .
C252 H254 3.2628 no .
C252 H256 3.2249 no .
C252 H355 3.4068 no .
C252 H356 3.3748 no .
C253 H17B 3.1053 no .
C253 H17C 3.3891 no .
C253 H255 3.2511 no .
C254 H252 3.2597 no .
C254 H256 3.2082 no .
C255 H253 3.2512 no .
C256 H24 2.9251 no .
C256 H252 3.2325 no .
C256 H254 3.2099 no .
C331 H34 2.8589 no .
C331 H333 3.2352 no .
C331 H335 3.2261 no .
C331 H456 3.2348 no .
C331 H632 3.3985 no .
C332 H34 2.9662 no .
C332 H334 3.2710 no .
C332 H336 3.1826 no .
C332 H455 3.4259 no .
C332 H456 3.4690 no .
C333 H335 3.1978 no .
C334 H332 3.2604 no .
C334 H336 3.2125 no .
C335 H333 3.1953 no .
C335 H632 3.2093 no .
C336 H332 3.1901 no .
C336 H334 3.2263 no .
C336 H632 3.0590 no .
C336 H736 3.0793 no .
C351 H34 2.9088 no .
C351 H353 3.2652 no .
C351 H355 3.1528 no .
C352 H34 3.2835 no .
C352 H354 3.2497 no .
C352 H356 3.2065 no .
C353 H355 3.2430 no .
C354 H352 3.2433 no .
C354 H356 3.2268 no .
C355 H252 3.1600 no .
C355 H353 3.2579 no .
C356 H252 2.9024 no .
C356 H352 3.1994 no .
C356 H354 3.2209 no .
C431 H44 2.8994 no .
C431 H433 3.2335 no .
C431 H435 3.2063 no .
C432 H434 3.2591 no .
C432 H436 3.2122 no .
C432 H832 3.2924 no .
C433 H435 3.1950 no .
C434 H432 3.2533 no .
C434 H436 3.2200 no .
C435 H433 3.1931 no .
C435 H732 3.4854 no .
C436 H44 3.0116 no .
C436 H432 3.2077 no .
C436 H434 3.2332 no .
C451 H44 2.9276 no .
C451 H356 3.4919 no .
C451 H453 3.1722 no .
C451 H455 3.2245 no .
C452 H17B 3.1788 no .
C452 H356 2.8562 no .
C452 H454 3.2207 no .
C452 H456 3.1946 no .
C453 H356 2.9030 no .
C453 H455 3.2324 no .
C454 H452 3.2184 no .
C454 H456 3.2255 no .
C455 H332 3.4321 no .
C455 H453 3.2348 no .
C456 H44 3.3069 no .
C456 H452 3.1948 no .
C456 H454 3.2218 no .
C631 H64 2.8820 no .
C631 H336 3.4904 no .
C631 H633 3.2640 no .
C631 H635 3.2589 no .
C632 H64 3.0159 no .
C632 H336 3.5884 no .
C632 H634 3.2198 no .
C632 H636 3.2173 no .
C633 H635 3.2094 no .
C634 H632 3.2200 no .
C634 H636 3.1870 no .
C635 H352 3.2501 no .
C635 H633 3.2060 no .
C636 H236 3.4944 no .
C636 H352 3.5251 no .
C636 H632 3.2157 no .
C636 H634 3.1950 no .
C651 H57C 3.3024 no .
C651 H64 2.8519 no .
C651 H653 3.2573 no .
C651 H655 3.2440 no .
C651 H752 3.3617 no .
C652 H57C 2.9067 no .
C652 H64 3.5284 no .
C652 H654 3.1832 no .
C652 H656 3.1991 no .
C652 H752 3.2671 no .
C652 H852 3.4435 no .
C653 H655 3.2184 no .
C653 H752 3.0783 no .
C654 H652 3.1754 no .
C654 H656 3.2481 no .
C654 H752 2.9078 no .
C655 H653 3.2259 no .
C655 H752 2.9881 no .
C656 H64 3.5770 no .
C656 H652 3.1935 no .
C656 H654 3.2437 no .
C656 H752 3.2117 no .
C731 H74 2.8945 no .
C731 H436 3.1475 no .
C731 H656 3.3492 no .
C731 H733 3.2547 no .
C731 H735 3.2307 no .
C732 H74 2.9045 no .
C732 H435 3.3996 no .
C732 H436 3.3203 no .
C732 H734 3.1944 no .
C732 H736 3.1957 no .
C733 H436 3.5021 no .
C733 H735 3.1831 no .
C734 H436 3.5033 no .
C734 H732 3.1835 no .
C734 H736 3.2217 no .
C735 H436 3.2850 no .
C735 H733 3.1847 no .
C736 H336 3.3448 no .
C736 H436 3.0901 no .
C736 H732 3.1910 no .
C736 H734 3.2321 no .
C751 H74 2.8169 no .
C751 H753 3.2267 no .
C751 H755 3.2195 no .
C751 H852 3.1057 no .
C752 H74 3.5794 no .
C752 H754 3.1944 no .
C752 H756 3.1235 no .
C752 H852 2.6242 no .
C753 H755 3.2204 no .
C753 H852 3.1344 no .
C754 H752 3.1864 no .
C754 H756 3.1852 no .
C755 H753 3.2181 no .
C756 H74 3.4459 no .
C756 H752 3.1167 no .
C756 H754 3.1950 no .
C831 H16B 3.2728 no .
C831 H16C 3.1627 no .
C831 H84 2.8511 no .
C831 H756 3.5525 no .
C831 H833 3.2711 no .
C831 H835 3.2634 no .
C832 H16B 3.4991 no .
C832 H16C 3.0224 no .
C832 H432 3.0719 no .
C832 H834 3.2159 no .
C832 H836 3.2096 no .
C833 H14 3.4636 no .
C833 H16C 3.1331 no .
C833 H835 3.1931 no .
C834 H16C 3.3416 no .
C834 H832 3.2053 no .
C834 H836 3.2192 no .
C835 H16C 3.3819 no .
C835 H833 3.1979 no .
C836 H16C 3.3416 no .
C836 H84 2.8344 no .
C836 H832 3.2064 no .
C836 H834 3.2249 no .
C851 H84 2.8779 no .
C851 H853 3.2164 no .
C851 H855 3.2324 no .
C852 H57C 2.9163 no .
C852 H752 3.3193 no .
C852 H854 3.2901 no .
C852 H856 3.1966 no .
C853 H57A 3.4117 no .
C853 H57C 3.0417 no .
C853 H855 3.1809 no .
C854 H852 3.2861 no .
C854 H856 3.2234 no .
C855 H853 3.1724 no .
C856 H84 2.9325 no .
C856 H852 3.2031 no .
C856 H854 3.2388 no .
H14 H16A 3.2033 no .
H14 H16C 2.8950 no .
H14 H17A 3.3769 no .
H14 H17B 3.5887 no .
H14 H17C 2.6273 no .
H14 H833 3.0996 no .
H16A H256 3.4807 no .
H16B H56A 3.3923 no .
H16C H832 3.4074 no .
H16C H833 3.5691 no .
H17A H452 3.1967 no .
H17B H252 2.4859 no .
H17B H253 2.9037 no .
H17B H452 2.3123 no .
H17C H253 3.1410 no .
H24 H232 2.3212 no .
H24 H256 2.4705 no .
H34 H332 2.5201 no .
H34 H352 3.0441 no .
H44 H436 2.5153 no .
H44 H456 3.1327 no .
H44 H736 3.5526 no .
H54 H56B 3.2026 no .
H54 H56C 2.8990 no .
H54 H57A 2.6758 no .
H54 H57B 3.3107 no .
H54 H235 3.2058 no .
H54 H236 3.3356 no .
H56B H236 3.2321 no .
H57A H652 3.3327 no .
H57A H853 3.3992 no .
H57B H236 3.5765 no .
H57B H652 3.1123 no .
H57C H652 2.2139 no .
H57C H852 2.7820 no .
H57C H853 2.9674 no .
H64 H336 3.5152 no .
H64 H632 2.5566 no .
H64 H652 3.5736 no .
H74 H732 2.3322 no .
H74 H756 3.4298 no .
H84 H755 3.5601 no .
H84 H836 2.2552 no .
H84 H856 2.4682 no .
H232 H233 2.3193 no .
H232 H353 3.2837 no .
H233 H234 2.3363 no .
H234 H235 2.2493 no .
H235 H236 2.3262 no .
H235 H636 3.4403 no .
H236 H636 2.5662 no .
H252 H253 2.3258 no .
H252 H355 3.0497 no .
H252 H356 2.5534 no .
H252 H452 3.1610 no .
H253 H254 2.3527 no .
H254 H255 2.3123 no .
H255 H256 2.2648 no .
H332 H333 2.3293 no .
H332 H455 2.8757 no .
H332 H456 3.4705 no .
H333 H334 2.3170 no .
H334 H335 2.3159 no .
H335 H336 2.2754 no .
H335 H632 3.4933 no .
H336 H632 3.2632 no .
H336 H656 3.5832 no .
H336 H736 2.7549 no .
H352 H353 2.3626 no .
H352 H635 2.8537 no .
H352 H636 3.3522 no .
H353 H354 2.3560 no .
H354 H355 2.3137 no .
H355 H356 2.2526 no .
H356 H452 2.9009 no .
H356 H453 2.9981 no .
H432 H433 2.2931 no .
H432 H832 2.3913 no .
H432 H833 3.4647 no .
H433 H434 2.3534 no .
H433 H756 3.2890 no .
H434 H435 2.2821 no .
H435 H436 2.2815 no .
H435 H732 3.3451 no .
H436 H736 3.4551 no .
H452 H453 2.2958 no .
H453 H454 2.3516 no .
H454 H455 2.2859 no .
H455 H456 2.3206 no .
H456 H735 3.1573 no .
H456 H736 3.2149 no .
H632 H633 2.3144 no .
H633 H634 2.3174 no .
H634 H635 2.2469 no .
H635 H636 2.3131 no .
H652 H653 2.3357 no .
H652 H852 3.3612 no .
H652 H853 3.2101 no .
H653 H654 2.2411 no .
H653 H752 3.5699 no .
H653 H853 3.5081 no .
H654 H655 2.3236 no .
H654 H752 3.2986 no .
H655 H656 2.3608 no .
H655 H752 3.4262 no .
H732 H733 2.2747 no .
H733 H734 2.2605 no .
H734 H735 2.3230 no .
H735 H736 2.2951 no .
H752 H753 2.3310 no .
H752 H852 2.5106 no .
H753 H754 2.3442 no .
H753 H852 3.4876 no .
H754 H755 2.2679 no .
H755 H756 2.3278 no .
H832 H833 2.3172 no .
H833 H834 2.2922 no .
H834 H835 2.2785 no .
H835 H836 2.3230 no .
H852 H853 2.3573 no .
H853 H854 2.3144 no .
H854 H855 2.2687 no .
H855 H856 2.3362 no .
C16 H16A 3.2832 no 2_665
C16 H56A 3.1861 no 2_665
C16 H256 2.7707 no 2_665
C17 H833 3.1697 no 2_565
C54 H435 3.4227 no 1_655
C54 H436 3.4327 no 1_655
C54 H734 3.5470 no 1_655
C56 H14 3.5809 no 2_665
C56 H16A 3.1792 no 2_665
C56 H255 3.2993 no 2_665
C56 H436 3.5862 no 1_655
C57 H64 3.0448 no 2_666
C57 H733 3.5386 no 1_655
C57 H734 3.4125 no 1_655
C64 H57A 3.2368 no 2_666
C64 H652 3.4056 no 2_666
C64 H733 3.5523 no 2_566
C84 H255 3.0925 no 2_665
C84 H454 3.4024 no 1_665
C85 H255 3.5161 no 2_665
C232 H755 3.2486 no 1_545
C233 H754 3.5504 no 1_545
C233 H755 2.9502 no 1_545
C234 H456 3.3785 no 1_655
C234 H735 3.2956 no 1_655
C234 H754 2.9135 no 1_545
C234 H755 3.2200 no 1_545
C235 H735 3.3945 no 1_655
C235 H754 3.2773 no 1_545
C251 H453 3.5554 no 2_555
C252 H355 3.3095 no 2_555
C252 H453 3.4791 no 2_555
C253 H355 3.2780 no 2_555
C254 H56C 3.4820 no 2_665
C254 H454 3.0418 no 2_555
C254 H856 3.1153 no 2_665
C255 H16B 3.4546 no 2_665
C255 H56A 3.2210 no 2_665
C255 H56C 3.4597 no 2_665
C255 H84 3.4494 no 2_665
C255 H454 2.9730 no 2_555
C255 H856 3.0740 no 2_665
C256 H16B 3.0722 no 2_665
C256 H454 3.5110 no 2_555
C332 H855 3.5775 no 1_445
C333 H633 3.3070 no 2_556
C333 H854 3.5715 no 1_445
C334 H655 2.9464 no 2_566
C334 H732 3.3936 no 2_566
C335 H655 3.4563 no 2_566
C335 H732 3.4620 no 2_566
C335 H733 3.5516 no 2_566
C352 H433 3.1048 no 1_545
C353 H433 2.7605 no 1_545
C354 H253 3.2715 no 2_555
C354 H433 3.2078 no 1_545
C354 H452 3.4455 no 2_555
C354 H453 3.0378 no 2_555
C355 H252 3.5154 no 2_555
C355 H253 2.7862 no 2_555
C355 H355 3.3329 no 2_555
C355 H452 3.5852 no 2_555
C355 H453 3.0137 no 2_555
C356 H253 3.1716 no 2_555
C356 H355 3.4524 no 2_555
C432 H17C 3.2087 no 2_565
C433 H253 3.2870 no 2_565
C433 H254 3.5435 no 2_565
C434 H253 3.4658 no 2_565
C434 H254 2.8363 no 2_565
C434 H855 3.2796 no 1_455
C435 H54 3.5227 no 1_455
C435 H56C 3.4236 no 1_455
C435 H254 2.9278 no 2_565
C435 H855 3.2877 no 1_455
C436 H54 3.3829 no 1_455
C436 H56C 3.1422 no 1_455
C451 H834 3.5950 no 2_565
C452 H354 3.2789 no 2_555
C452 H355 3.4685 no 2_555
C452 H834 3.0728 no 2_565
C453 H354 3.1937 no 2_555
C453 H355 3.2310 no 2_555
C453 H834 3.3231 no 2_565
C454 H84 3.1948 no 1_445
C454 H233 3.2340 no 1_455
C454 H856 3.3244 no 1_445
C455 H84 3.5988 no 1_445
C455 H233 2.9138 no 1_455
C455 H234 3.3444 no 1_455
C455 H856 3.5294 no 1_445
C456 H233 3.1198 no 1_455
C456 H234 3.0536 no 1_455
C631 H653 3.2108 no 2_666
C632 H853 3.0992 no 2_666
C633 H333 3.4397 no 2_556
C633 H853 3.2819 no 2_666
C635 H653 3.2286 no 2_666
C636 H653 2.8924 no 2_666
C651 H734 3.3596 no 2_566
C652 H57B 3.2128 no 2_666
C653 H235 3.4969 no 2_666
C653 H734 3.5418 no 2_566
C654 H235 3.3518 no 2_666
C654 H734 3.2465 no 2_566
C654 H753 3.5498 no 2_676
C654 H754 3.5475 no 2_676
C655 H334 3.4828 no 2_566
C655 H734 2.9797 no 2_566
C655 H735 3.5462 no 2_566
C656 H734 3.0499 no 2_566
C732 H334 3.5206 no 2_566
C732 H335 3.1071 no 2_566
C733 H54 3.1682 no 1_455
C733 H57A 3.1955 no 1_455
C733 H64 3.5998 no 2_566
C733 H335 3.0920 no 2_566
C734 H54 2.9553 no 1_455
C734 H57A 3.2847 no 1_455
C734 H235 3.3191 no 1_455
C734 H655 3.5856 no 2_566
C735 H234 3.5011 no 1_455
C735 H235 3.3926 no 1_455
C735 H655 3.5698 no 2_566
C753 H635 3.5407 no 1_565
C753 H654 3.2765 no 2_676
C754 H234 3.5783 no 1_565
C754 H635 3.0926 no 1_565
C754 H654 3.2247 no 2_676
C755 H635 2.8452 no 1_565
C756 H635 3.1477 no 1_565
C833 H354 3.1629 no 1_565
C834 H354 3.0109 no 1_565
C835 H24 3.3117 no 2_665
C835 H232 3.3923 no 2_665
C835 H835 3.1573 no 2_675
C853 H333 3.5575 no 1_665
C854 H332 3.1786 no 1_665
C854 H333 3.2007 no 1_665
C855 H332 2.9634 no 1_665
C855 H434 3.5330 no 1_655
C855 H435 2.9985 no 1_655
C855 H455 3.4686 no 1_665
C856 H254 3.3822 no 2_665
C856 H255 3.3745 no 2_665
C856 H435 3.5193 no 1_655
C856 H454 3.3880 no 1_665
C856 H455 3.2204 no 1_665
H14 C56 3.5809 no 2_665
H14 H56A 3.5581 no 2_665
H14 H56B 3.5892 no 2_665
H14 H56C 3.0456 no 2_665
H16A C16 3.2832 no 2_665
H16A C56 3.1792 no 2_665
H16A H16A 2.7115 no 2_665
H16A H16B 3.0176 no 2_665
H16A H56A 2.4392 no 2_665
H16A H56B 3.2053 no 2_665
H16A H56C 3.4889 no 2_665
H16A H256 2.8495 no 2_665
H16B C255 3.4546 no 2_665
H16B C256 3.0722 no 2_665
H16B H16A 3.0176 no 2_665
H16B H255 3.0859 no 2_665
H16B H256 2.3089 no 2_665
H16C H24 3.1671 no 2_665
H16C H56A 3.2282 no 2_665
H16C H56B 3.2445 no 2_665
H16C H256 2.7063 no 2_665
H17A H833 2.8140 no 2_565
H17B H354 3.5626 no 2_555
H17B H833 3.1384 no 2_565
H17C C432 3.2087 no 2_565
H17C H432 2.9604 no 2_565
H17C H833 3.0282 no 2_565
H24 C835 3.3117 no 2_665
H24 H16C 3.1671 no 2_665
H24 H835 2.9936 no 2_665
H34 H434 2.9478 no 1_545
H34 H855 3.1830 no 1_445
H44 H234 3.5751 no 1_455
H54 C435 3.5227 no 1_655
H54 C436 3.3829 no 1_655
H54 C733 3.1682 no 1_655
H54 C734 2.9553 no 1_655
H54 H435 2.9547 no 1_655
H54 H436 2.6915 no 1_655
H54 H733 3.2388 no 1_655
H54 H734 2.8947 no 1_655
H56A C16 3.1861 no 2_665
H56A C255 3.2210 no 2_665
H56A H14 3.5581 no 2_665
H56A H16A 2.4392 no 2_665
H56A H16C 3.2282 no 2_665
H56A H255 2.7589 no 2_665
H56B H14 3.5892 no 2_665
H56B H16A 3.2053 no 2_665
H56B H16C 3.2445 no 2_665
H56C C254 3.4820 no 2_665
H56C C255 3.4597 no 2_665
H56C C435 3.4236 no 1_655
H56C C436 3.1422 no 1_655
H56C H14 3.0456 no 2_665
H56C H16A 3.4889 no 2_665
H56C H254 3.2159 no 2_665
H56C H255 3.1788 no 2_665
H56C H435 3.3348 no 1_655
H56C H436 2.8739 no 1_655
H57A C64 3.2368 no 2_666
H57A C733 3.1955 no 1_655
H57A C734 3.2847 no 1_655
H57A H64 2.4032 no 2_666
H57A H733 2.5959 no 1_655
H57A H734 2.7969 no 1_655
H57B C652 3.2128 no 2_666
H57B H64 3.2017 no 2_666
H57B H652 3.0260 no 2_666
H57B H734 3.3280 no 1_655
H57C H64 3.0815 no 2_666
H64 C57 3.0448 no 2_666
H64 C733 3.5998 no 2_566
H64 H57A 2.4032 no 2_666
H64 H57B 3.2017 no 2_666
H64 H57C 3.0815 no 2_666
H64 H652 3.2170 no 2_666
H64 H733 2.8017 no 2_566
H64 H734 3.5891 no 2_566
H64 H853 3.5976 no 2_666
H74 H334 3.2897 no 2_566
H74 H634 2.9501 no 1_565
H84 C255 3.4494 no 2_665
H84 C454 3.1948 no 1_665
H84 C455 3.5988 no 1_665
H84 H255 2.9045 no 2_665
H84 H454 2.5210 no 1_665
H84 H455 3.3146 no 1_665
H232 C835 3.3923 no 2_665
H232 H755 3.5811 no 1_545
H232 H834 3.3766 no 2_665
H232 H835 2.7949 no 2_665
H233 C454 3.2340 no 1_655
H233 C455 2.9138 no 1_655
H233 C456 3.1198 no 1_655
H233 H454 3.5975 no 1_655
H233 H455 3.1184 no 1_655
H233 H456 3.4135 no 1_655
H233 H755 3.1298 no 1_545
H233 H834 3.2747 no 2_665
H233 H836 3.3486 no 1_545
H234 C455 3.3444 no 1_655
H234 C456 3.0536 no 1_655
H234 C735 3.5011 no 1_655
H234 C754 3.5783 no 1_545
H234 H44 3.5751 no 1_655
H234 H455 3.2001 no 1_655
H234 H456 2.6530 no 1_655
H234 H735 2.6808 no 1_655
H234 H754 2.7434 no 1_545
H234 H755 3.5685 no 1_545
H235 C653 3.4969 no 2_666
H235 C654 3.3518 no 2_666
H235 C734 3.3191 no 1_655
H235 C735 3.3926 no 1_655
H235 H653 3.4506 no 2_666
H235 H654 3.2047 no 2_666
H235 H734 2.7829 no 1_655
H235 H735 2.9178 no 1_655
H235 H754 3.3214 no 1_545
H252 C355 3.5154 no 2_555
H252 H355 2.8276 no 2_555
H253 C354 3.2715 no 2_555
H253 C355 2.7862 no 2_555
H253 C356 3.1716 no 2_555
H253 C433 3.2870 no 2_565
H253 C434 3.4658 no 2_565
H253 H354 3.5631 no 2_555
H253 H355 2.7514 no 2_555
H253 H356 3.4218 no 2_555
H253 H433 3.1796 no 2_565
H253 H434 3.5141 no 2_565
H254 C433 3.5435 no 2_565
H254 C434 2.8363 no 2_565
H254 C435 2.9278 no 2_565
H254 C856 3.3822 no 2_665
H254 H56C 3.2159 no 2_665
H254 H434 2.8572 no 2_565
H254 H435 2.9440 no 2_565
H254 H454 3.2142 no 2_555
H254 H855 3.3490 no 2_665
H254 H856 2.6725 no 2_665
H255 C56 3.2993 no 2_665
H255 C84 3.0925 no 2_665
H255 C85 3.5161 no 2_665
H255 C856 3.3745 no 2_665
H255 H16B 3.0859 no 2_665
H255 H56A 2.7589 no 2_665
H255 H56C 3.1788 no 2_665
H255 H84 2.9045 no 2_665
H255 H454 3.0915 no 2_555
H255 H856 2.5764 no 2_665
H256 C16 2.7707 no 2_665
H256 H16A 2.8495 no 2_665
H256 H16B 2.3089 no 2_665
H256 H16C 2.7063 no 2_665
H256 H836 3.5880 no 2_665
H332 C854 3.1786 no 1_445
H332 C855 2.9634 no 1_445
H332 H854 3.1026 no 1_445
H332 H855 2.6823 no 1_445
H333 C633 3.4397 no 2_556
H333 C853 3.5575 no 1_445
H333 C854 3.2007 no 1_445
H333 H633 2.7269 no 2_556
H333 H853 3.5857 no 1_445
H333 H854 2.9983 no 1_445
H334 C655 3.4828 no 2_566
H334 C732 3.5206 no 2_566
H334 H74 3.2897 no 2_566
H334 H633 3.4370 no 2_556
H334 H634 3.3021 no 2_556
H334 H655 2.5900 no 2_566
H334 H732 2.7913 no 2_566
H335 C732 3.1071 no 2_566
H335 C733 3.0920 no 2_566
H335 H655 3.4547 no 2_566
H335 H732 2.9261 no 2_566
H335 H733 2.8868 no 2_566
H352 H433 3.3364 no 1_545
H353 H433 2.8322 no 1_545
H353 H755 3.2994 no 1_545
H353 H756 3.2922 no 1_545
H354 C452 3.2789 no 2_555
H354 C453 3.1937 no 2_555
H354 C833 3.1629 no 1_545
H354 C834 3.0109 no 1_545
H354 H17B 3.5626 no 2_555
H354 H253 3.5631 no 2_555
H354 H433 3.5310 no 1_545
H354 H452 2.7600 no 2_555
H354 H453 2.6103 no 2_555
H354 H833 3.2699 no 1_545
H354 H834 2.9603 no 1_545
H355 C252 3.3095 no 2_555
H355 C253 3.2780 no 2_555
H355 C355 3.3329 no 2_555
H355 C356 3.4524 no 2_555
H355 C452 3.4685 no 2_555
H355 C453 3.2310 no 2_555
H355 H252 2.8276 no 2_555
H355 H253 2.7514 no 2_555
H355 H355 2.6316 no 2_555
H355 H356 2.8913 no 2_555
H355 H452 3.0172 no 2_555
H355 H453 2.5700 no 2_555
H356 H253 3.4218 no 2_555
H356 H355 2.8913 no 2_555
H432 H17C 2.9604 no 2_565
H433 C352 3.1048 no 1_565
H433 C353 2.7605 no 1_565
H433 C354 3.2078 no 1_565
H433 H253 3.1796 no 2_565
H433 H352 3.3364 no 1_565
H433 H353 2.8322 no 1_565
H433 H354 3.5310 no 1_565
H434 C855 3.5330 no 1_455
H434 H34 2.9478 no 1_565
H434 H253 3.5141 no 2_565
H434 H254 2.8572 no 2_565
H434 H855 2.6830 no 1_455
H435 C54 3.4227 no 1_455
H435 C855 2.9985 no 1_455
H435 C856 3.5193 no 1_455
H435 H54 2.9547 no 1_455
H435 H56C 3.3348 no 1_455
H435 H254 2.9440 no 2_565
H435 H855 2.6554 no 1_455
H435 H856 3.5643 no 1_455
H436 C54 3.4327 no 1_455
H436 C56 3.5862 no 1_455
H436 H54 2.6915 no 1_455
H436 H56C 2.8739 no 1_455
H452 C354 3.4455 no 2_555
H452 C355 3.5852 no 2_555
H452 H354 2.7600 no 2_555
H452 H355 3.0172 no 2_555
H452 H833 3.2910 no 2_565
H452 H834 3.0282 no 2_565
H453 C251 3.5554 no 2_555
H453 C252 3.4791 no 2_555
H453 C354 3.0378 no 2_555
H453 C355 3.0137 no 2_555
H453 H354 2.6103 no 2_555
H453 H355 2.5700 no 2_555
H453 H834 3.4444 no 2_565
H454 C84 3.4024 no 1_445
H454 C254 3.0418 no 2_555
H454 C255 2.9730 no 2_555
H454 C256 3.5110 no 2_555
H454 C856 3.3880 no 1_445
H454 H84 2.5210 no 1_445
H454 H233 3.5975 no 1_455
H454 H254 3.2142 no 2_555
H454 H255 3.0915 no 2_555
H454 H836 3.3595 no 1_445
H454 H856 2.6209 no 1_445
H455 C855 3.4686 no 1_445
H455 C856 3.2204 no 1_445
H455 H84 3.3146 no 1_445
H455 H233 3.1184 no 1_455
H455 H234 3.2001 no 1_455
H455 H855 3.4508 no 1_445
H455 H856 3.0273 no 1_445
H456 C234 3.3785 no 1_455
H456 H233 3.4135 no 1_455
H456 H234 2.6530 no 1_455
H632 H853 2.9824 no 2_666
H632 H854 3.0881 no 2_666
H633 C333 3.3070 no 2_556
H633 H333 2.7269 no 2_556
H633 H334 3.4370 no 2_556
H633 H853 3.3291 no 2_666
H633 H854 3.1215 no 2_666
H634 H74 2.9501 no 1_545
H634 H334 3.3021 no 2_556
H635 C753 3.5407 no 1_545
H635 C754 3.0926 no 1_545
H635 C755 2.8452 no 1_545
H635 C756 3.1477 no 1_545
H635 H653 3.5510 no 2_666
H635 H754 3.4686 no 1_545
H635 H755 3.0447 no 1_545
H635 H756 3.4766 no 1_545
H636 H653 3.0236 no 2_666
H652 C64 3.4056 no 2_666
H652 H57B 3.0260 no 2_666
H652 H64 3.2170 no 2_666
H653 C631 3.2108 no 2_666
H653 C635 3.2286 no 2_666
H653 C636 2.8924 no 2_666
H653 H235 3.4506 no 2_666
H653 H635 3.5510 no 2_666
H653 H636 3.0236 no 2_666
H654 C753 3.2765 no 2_676
H654 C754 3.2247 no 2_676
H654 H235 3.2047 no 2_666
H654 H753 2.7560 no 2_676
H654 H754 2.6716 no 2_676
H655 C334 2.9464 no 2_566
H655 C335 3.4563 no 2_566
H655 C734 3.5856 no 2_566
H655 C735 3.5698 no 2_566
H655 H334 2.5900 no 2_566
H655 H335 3.4547 no 2_566
H655 H734 3.3063 no 2_566
H655 H735 3.2867 no 2_566
H656 H734 3.4154 no 2_566
H732 C334 3.3936 no 2_566
H732 C335 3.4620 no 2_566
H732 H334 2.7913 no 2_566
H732 H335 2.9261 no 2_566
H733 C57 3.5386 no 1_455
H733 C64 3.5523 no 2_566
H733 C335 3.5516 no 2_566
H733 H54 3.2388 no 1_455
H733 H57A 2.5959 no 1_455
H733 H64 2.8017 no 2_566
H733 H335 2.8868 no 2_566
H734 C54 3.5470 no 1_455
H734 C57 3.4125 no 1_455
H734 C651 3.3596 no 2_566
H734 C653 3.5418 no 2_566
H734 C654 3.2465 no 2_566
H734 C655 2.9797 no 2_566
H734 C656 3.0499 no 2_566
H734 H54 2.8947 no 1_455
H734 H57A 2.7969 no 1_455
H734 H57B 3.3280 no 1_455
H734 H64 3.5891 no 2_566
H734 H235 2.7829 no 1_455
H734 H655 3.3063 no 2_566
H734 H656 3.4154 no 2_566
H735 C234 3.2956 no 1_455
H735 C235 3.3945 no 1_455
H735 C655 3.5462 no 2_566
H735 H234 2.6808 no 1_455
H735 H235 2.9178 no 1_455
H735 H655 3.2867 no 2_566
H753 C654 3.5498 no 2_676
H753 H654 2.7560 no 2_676
H753 H753 3.3992 no 2_676
H754 C233 3.5504 no 1_565
H754 C234 2.9135 no 1_565
H754 C235 3.2773 no 1_565
H754 C654 3.5475 no 2_676
H754 H234 2.7434 no 1_565
H754 H235 3.3214 no 1_565
H754 H635 3.4686 no 1_565
H754 H654 2.6716 no 2_676
H755 C232 3.2486 no 1_565
H755 C233 2.9502 no 1_565
H755 C234 3.2200 no 1_565
H755 H232 3.5811 no 1_565
H755 H233 3.1298 no 1_565
H755 H234 3.5685 no 1_565
H755 H353 3.2994 no 1_565
H755 H635 3.0447 no 1_565
H756 H353 3.2922 no 1_565
H756 H635 3.4766 no 1_565
H833 C17 3.1697 no 2_565
H833 H17A 2.8140 no 2_565
H833 H17B 3.1384 no 2_565
H833 H17C 3.0282 no 2_565
H833 H354 3.2699 no 1_565
H833 H452 3.2910 no 2_565
H834 C451 3.5950 no 2_565
H834 C452 3.0728 no 2_565
H834 C453 3.3231 no 2_565
H834 H232 3.3766 no 2_665
H834 H233 3.2747 no 2_665
H834 H354 2.9603 no 1_565
H834 H452 3.0282 no 2_565
H834 H453 3.4444 no 2_565
H835 C835 3.1573 no 2_675
H835 H24 2.9936 no 2_665
H835 H232 2.7949 no 2_665
H835 H835 2.4046 no 2_675
H836 H233 3.3486 no 1_565
H836 H256 3.5880 no 2_665
H836 H454 3.3595 no 1_665
H853 C632 3.0992 no 2_666
H853 C633 3.2819 no 2_666
H853 H64 3.5976 no 2_666
H853 H333 3.5857 no 1_665
H853 H632 2.9824 no 2_666
H853 H633 3.3291 no 2_666
H854 C333 3.5715 no 1_665
H854 H332 3.1026 no 1_665
H854 H333 2.9983 no 1_665
H854 H632 3.0881 no 2_666
H854 H633 3.1215 no 2_666
H855 C332 3.5775 no 1_665
H855 C434 3.2796 no 1_655
H855 C435 3.2877 no 1_655
H855 H34 3.1830 no 1_665
H855 H254 3.3490 no 2_665
H855 H332 2.6823 no 1_665
H855 H434 2.6830 no 1_655
H855 H435 2.6554 no 1_655
H855 H455 3.4508 no 1_665
H856 C254 3.1153 no 2_665
H856 C255 3.0740 no 2_665
H856 C454 3.3244 no 1_665
H856 C455 3.5294 no 1_665
H856 H254 2.6725 no 2_665
H856 H255 2.5764 no 2_665
H856 H435 3.5643 no 1_655
H856 H454 2.6209 no 1_665
H856 H455 3.0273 no 1_665

loop_
_geom_torsion_atom_site_label_1
_geom_torsion_atom_site_label_2
_geom_torsion_atom_site_label_3
_geom_torsion_atom_site_label_4
_geom_torsion
_geom_torsion_publ_flag
N11 Pt1 N21 N22 129.9(8) no
N11 Pt1 N21 C25 -48.3(10) no
N21 Pt1 N11 N12 -42.6(9) no
N21 Pt1 N11 C15 123.7(12) no
N11 Pt1 N41 N42 -51.1(8) no
N11 Pt1 N41 C45 131.5(11) no
N41 Pt1 N11 N12 135.8(9) no
N41 Pt1 N11 C15 -57.9(12) no
N21 Pt1 N31 N32 137.9(9) no
N21 Pt1 N31 C35 -44.3(12) no
N31 Pt1 N21 N22 -49.3(8) no
N31 Pt1 N21 C25 132.5(10) no
N31 Pt1 N41 N42 128.2(8) no
N31 Pt1 N41 C45 -49.3(11) no
N41 Pt1 N31 N32 -40.5(9) no
N41 Pt1 N31 C35 137.3(12) no
N51 Pt2 N61 N62 -52.1(10) no
N51 Pt2 N61 C65 122.3(12) no
N61 Pt2 N51 N52 138.2(9) no
N61 Pt2 N51 C55 -57.1(12) no
N51 Pt2 N81 N82 116.5(11) no
N51 Pt2 N81 C85 -52.9(12) no
N81 Pt2 N51 N52 -44.5(9) no
N81 Pt2 N51 C55 120.2(12) no
N61 Pt2 N71 N72 -42.4(10) no
N61 Pt2 N71 C75 131.2(12) no
N71 Pt2 N61 N62 125.7(10) no
N71 Pt2 N61 C65 -60.0(12) no
N71 Pt2 N81 N82 -61.2(11) no
N71 Pt2 N81 C85 129.5(12) no
N81 Pt2 N71 N72 140.2(10) no
N81 Pt2 N71 C75 -46.1(12) no
Ag4 Ag1 N12 N11 -54.1(9) no
Ag4 Ag1 N12 C13 105.0(13) no
N12 Ag1 Ag4 N42 54.8(4) no
N12 Ag1 Ag4 N82 -118.4(4) no
Ag4 Ag1 N52 N51 23.5(11) no
Ag4 Ag1 N52 C53 -172.9(10) no
N52 Ag1 Ag4 N42 -129.3(4) no
N52 Ag1 Ag4 N82 57.6(4) no
Ag1 Ag4 N42 N41 15.6(11) no
Ag1 Ag4 N42 C43 -178.7(10) no
Ag1 Ag4 N82 N81 -76.2(9) no
Ag1 Ag4 N82 C83 98.0(13) no
Pt1 N11 N12 Ag1 -23.6(15) no
Pt1 N11 N12 C13 172.8(8) no
Pt1 N11 C15 C14 -168.7(10) no
Pt1 N11 C15 C17 12(3) no
N12 N11 C15 C14 -1.4(19) no
N12 N11 C15 C17 179.7(14) no
C15 N11 N12 Ag1 167.1(12) no
C15 N11 N12 C13 3.5(17) no
Ag1 N12 C13 C14 -165.3(10) no
Ag1 N12 C13 C16 19(3) no
N11 N12 C13 C14 -4.2(19) no
N11 N12 C13 C16 179.8(13) no
Pt1 N21 N22 Ag2 -10.7(13) no
Pt1 N21 N22 C23 -178.5(7) no
Pt1 N21 C25 C24 178.4(8) no
Pt1 N21 C25 C251 4(3) no
N22 N21 C25 C24 0.1(15) no
N22 N21 C25 C251 -174.1(12) no
C25 N21 N22 Ag2 167.8(10) no
C25 N21 N22 C23 -0.0(14) no
Ag2 N22 C23 C24 -165.5(9) no
Ag2 N22 C23 C231 17(3) no
N21 N22 C23 C24 -0.1(15) no
N21 N22 C23 C231 -177.7(12) no
Pt1 N31 N32 Ag3 -24.4(15) no
Pt1 N31 N32 C33 176.6(7) no
Pt1 N31 C35 C34 -176.3(9) no
Pt1 N31 C35 C351 5(3) no
N32 N31 C35 C34 1.7(17) no
N32 N31 C35 C351 -177.1(12) no
C35 N31 N32 Ag3 157.2(11) no
C35 N31 N32 C33 -1.7(15) no
Ag3 N32 C33 C34 -155.8(10) no
Ag3 N32 C33 C331 29(3) no
N31 N32 C33 C34 1.0(17) no
N31 N32 C33 C331 -174.0(13) no
Pt1 N41 N42 Ag4 -11.9(14) no
Pt1 N41 N42 C43 179.1(7) no
Pt1 N41 C45 C44 -180.0(9) no
Pt1 N41 C45 C451 -1(3) no
N42 N41 C45 C44 2.3(18) no
N42 N41 C45 C451 -178.8(13) no
C45 N41 N42 Ag4 166.2(11) no
C45 N41 N42 C43 -2.8(16) no
Ag4 N42 C43 C44 -164.4(10) no
Ag4 N42 C43 C431 13(3) no
N41 N42 C43 C44 2.3(17) no
N41 N42 C43 C431 179.5(12) no
Pt2 N51 N52 Ag1 -25.4(15) no
Pt2 N51 N52 C53 167.9(8) no
Pt2 N51 C55 C54 -165.0(10) no
Pt2 N51 C55 C57 15(3) no
N52 N51 C55 C54 1.4(17) no
N52 N51 C55 C57 -178.7(13) no
C55 N51 N52 Ag1 166.1(11) no
C55 N51 N52 C53 -0.6(15) no
Ag1 N52 C53 C54 -165.6(9) no
Ag1 N52 C53 C56 11(3) no
N51 N52 C53 C54 -0.4(18) no
N51 N52 C53 C56 176.4(12) no
Pt2 N61 N62 Ag2 -7.9(16) no
Pt2 N61 N62 C63 175.6(8) no
Pt2 N61 C65 C64 -174.4(10) no
Pt2 N61 C65 C651 3(3) no
N62 N61 C65 C64 0(2) no
N62 N61 C65 C651 177.8(16) no
C65 N61 N62 Ag2 176.5(13) no
C65 N61 N62 C63 0.0(18) no
Ag2 N62 C63 C64 -176.3(10) no
Ag2 N62 C63 C631 2(3) no
N61 N62 C63 C64 -0.5(18) no
N61 N62 C63 C631 177.4(13) no
Pt2 N71 N72 Ag3 -24.2(15) no
Pt2 N71 N72 C73 178.1(8) no
Pt2 N71 C75 C74 -175.7(10) no
Pt2 N71 C75 C751 4(3) no
N72 N71 C75 C74 -1.6(18) no
N72 N71 C75 C751 177.6(15) no
C75 N71 N72 Ag3 160.9(12) no
C75 N71 N72 C73 3.2(17) no
Ag3 N72 C73 C74 -157.0(10) no
Ag3 N72 C73 C731 31(3) no
N71 N72 C73 C74 -3.5(18) no
N71 N72 C73 C731 -175.2(13) no
Pt2 N81 N82 Ag4 0.8(17) no
Pt2 N81 N82 C83 -175.0(9) no
Pt2 N81 C85 C84 173.2(10) no
Pt2 N81 C85 C851 -9(3) no
N82 N81 C85 C84 3(2) no
N82 N81 C85 C851 -179.4(15) no
C85 N81 N82 Ag4 172.0(12) no
C85 N81 N82 C83 -3.8(18) no
Ag4 N82 C83 C84 -171.3(11) no
Ag4 N82 C83 C831 7(3) no
N81 N82 C83 C84 3.2(19) no
N81 N82 C83 C831 -178.8(16) no
N12 C13 C14 C15 3(3) no
C16 C13 C14 C15 179(2) no
C13 C14 C15 N11 -1(3) no
C13 C14 C15 C17 177.8(17) no
N22 C23 C24 C25 0.1(17) no
N22 C23 C231 C232 157.3(14) no
N22 C23 C231 C236 -25(3) no
C24 C23 C231 C232 -20(3) no
C24 C23 C231 C236 157.8(15) no
C231 C23 C24 C25 177.8(14) no
C23 C24 C25 N21 -0.2(16) no
C23 C24 C25 C251 174.5(13) no
N21 C25 C251 C252 -41(3) no
N21 C25 C251 C256 139.2(16) no
C24 C25 C251 C252 145.5(16) no
C24 C25 C251 C256 -34(3) no
N32 C33 C34 C35 -0(2) no
N32 C33 C331 C332 141.8(17) no
N32 C33 C331 C336 -36(3) no
C34 C33 C331 C332 -32(4) no
C34 C33 C331 C336 150(2) no
C331 C33 C34 C35 174.7(17) no
C33 C34 C35 N31 -1(2) no
C33 C34 C35 C351 177.7(15) no
N31 C35 C351 C352 118.5(18) no
N31 C35 C351 C356 -63(2) no
C34 C35 C351 C352 -60(3) no
C34 C35 C351 C356 118(2) no
N42 C43 C44 C45 -1(2) no
N42 C43 C431 C432 29(3) no
N42 C43 C431 C436 -149.0(15) no
C44 C43 C431 C432 -154.3(18) no
C44 C43 C431 C436 27(3) no
C431 C43 C44 C45 -177.7(16) no
C43 C44 C45 N41 -1(2) no
C43 C44 C45 C451 -179.8(16) no
N41 C45 C451 C452 -70(3) no
N41 C45 C451 C456 115.9(18) no
C44 C45 C451 C452 108(3) no
C44 C45 C451 C456 -65(3) no
N52 C53 C54 C55 1(2) no
C56 C53 C54 C55 -175.0(18) no
C53 C54 C55 N51 -2(2) no
C53 C54 C55 C57 178.5(16) no
N62 C63 C64 C65 1(3) no
N62 C63 C631 C632 -148.7(18) no
N62 C63 C631 C636 34(4) no
C64 C63 C631 C632 29(4) no
C64 C63 C631 C636 -149(2) no
C631 C63 C64 C65 -177(2) no
C63 C64 C65 N61 -1(3) no
C63 C64 C65 C651 -178.0(18) no
N61 C65 C651 C652 -94(3) no
N61 C65 C651 C656 91(3) no
C64 C65 C651 C652 83(3) no
C64 C65 C651 C656 -92(3) no
N72 C73 C74 C75 3(3) no
N72 C73 C731 C732 162.3(15) no
N72 C73 C731 C736 -20(3) no
C74 C73 C731 C732 -8(3) no
C74 C73 C731 C736 170.3(19) no
C731 C73 C74 C75 173.5(17) no
C73 C74 C75 N71 -0(3) no
C73 C74 C75 C751 -179.8(16) no
N71 C75 C751 C752 -83(4) no
N71 C75 C751 C756 98(3) no
C74 C75 C751 C752 96(3) no
C74 C75 C751 C756 -83(4) no
N82 C83 C84 C85 -2(2) no
N82 C83 C831 C832 -4(4) no
N82 C83 C831 C836 178.6(17) no
C84 C83 C831 C832 173.9(19) no
C84 C83 C831 C836 -4(4) no
C831 C83 C84 C85 -179.4(19) no
C83 C84 C85 N81 -1(3) no
C83 C84 C85 C851 -178.5(17) no
N81 C85 C851 C852 -36(3) no
N81 C85 C851 C856 150.1(18) no
C84 C85 C851 C852 141(2) no
C84 C85 C851 C856 -33(3) no
C23 C231 C232 C233 177.1(17) no
C23 C231 C236 C235 -178.7(15) no
C232 C231 C236 C235 -1(3) no
C236 C231 C232 C233 -1(4) no
C231 C232 C233 C234 0(4) no
C232 C233 C234 C235 2(5) no
C233 C234 C235 C236 -4(5) no
C234 C235 C236 C231 3(4) no
C25 C251 C252 C253 -178.0(15) no
C25 C251 C256 C255 -179.9(16) no
C252 C251 C256 C255 0(3) no
C256 C251 C252 C253 2(3) no
C251 C252 C253 C254 -3(4) no
C252 C253 C254 C255 3(4) no
C253 C254 C255 C256 -1(4) no
C254 C255 C256 C251 -1(4) no
C33 C331 C332 C333 180(2) no
C33 C331 C336 C335 -179(2) no
C332 C331 C336 C335 3(4) no
C336 C331 C332 C333 -3(4) no
C331 C332 C333 C334 -1(6) no
C332 C333 C334 C335 4(6) no
C333 C334 C335 C336 -3(6) no
C334 C335 C336 C331 -0(5) no
C35 C351 C352 C353 -179.1(13) no
C35 C351 C356 C355 -177.9(14) no
C352 C351 C356 C355 0(3) no
C356 C351 C352 C353 3(3) no
C351 C352 C353 C354 -3(3) no
C352 C353 C354 C355 0(3) no
C353 C354 C355 C356 3(4) no
C354 C355 C356 C351 -3(4) no
C43 C431 C432 C433 -173.9(17) no
C43 C431 C436 C435 176.0(15) no
C432 C431 C436 C435 -2(3) no
C436 C431 C432 C433 4(4) no
C431 C432 C433 C434 -2(5) no
C432 C433 C434 C435 -2(5) no
C433 C434 C435 C436 4(5) no
C434 C435 C436 C431 -2(4) no
C45 C451 C452 C453 -173.9(17) no
C45 C451 C456 C455 176.1(15) no
C452 C451 C456 C455 2(3) no
C456 C451 C452 C453 -1(4) no
C451 C452 C453 C454 -1(4) no
C452 C453 C454 C455 0(4) no
C453 C454 C455 C456 1(4) no
C454 C455 C456 C451 -2(4) no
C63 C631 C632 C633 -179(2) no
C63 C631 C636 C635 178(2) no
C632 C631 C636 C635 0(4) no
C636 C631 C632 C633 -1(4) no
C631 C632 C633 C634 2(5) no
C632 C633 C634 C635 -2(5) no
C633 C634 C635 C636 2(5) no
C634 C635 C636 C631 -0(5) no
C65 C651 C652 C653 -173.0(17) no
C65 C651 C656 C655 174.1(17) no
C652 C651 C656 C655 -2(4) no
C656 C651 C652 C653 2(4) no
C651 C652 C653 C654 -2(5) no
C652 C653 C654 C655 2(5) no
C653 C654 C655 C656 -1(5) no
C654 C655 C656 C651 1(4) no
C73 C731 C732 C733 -179.6(18) no
C73 C731 C736 C735 180(2) no
C732 C731 C736 C735 -2(4) no
C736 C731 C732 C733 2(4) no
C731 C732 C733 C734 -1(5) no
C732 C733 C734 C735 -1(5) no
C733 C734 C735 C736 1(5) no
C734 C735 C736 C731 0(5) no
C75 C751 C752 C753 -173(3) no
C75 C751 C756 C755 180(3) no
C752 C751 C756 C755 1(5) no
C756 C751 C752 C753 6(6) no
C751 C752 C753 C754 -12(6) no
C752 C753 C754 C755 10(6) no
C753 C754 C755 C756 -4(6) no
C754 C755 C756 C751 -2(5) no
C83 C831 C832 C833 -179(2) no
C83 C831 C836 C835 176(3) no
C832 C831 C836 C835 -2(4) no
C836 C831 C832 C833 -1(4) no
C831 C832 C833 C834 -0(5) no
C832 C833 C834 C835 4(5) no
C833 C834 C835 C836 -7(6) no
C834 C835 C836 C831 6(6) no
C85 C851 C852 C853 -177.0(18) no
C85 C851 C856 C855 176.8(16) no
C852 C851 C856 C855 3(4) no
C856 C851 C852 C853 -3(4) no
C851 C852 C853 C854 1(5) no
C852 C853 C854 C855 1(5) no
C853 C854 C855 C856 -2(5) no
C854 C855 C856 C851 -0(4) no
